data_4349654
loop_
_publ_author_name
'Das, Sudipta'
'Bhat, Haamid R.'
'Balsukuri, Naresh'
'Jha, Prakash C.'
'Hisamune, Yutaka'
'Ishida, Masatosi'
'Furuta, Hiroyuki'
'Mori, Shigeki'
'Gupta, Iti'

_publ_section_title
;
 Donor--acceptor type A2B2 porphyrins: synthesis, energy transfer,
 computational and electrochemical studies
;
_journal_issue 4
_journal_name_full 'Inorganic Chemistry Frontiers'
_journal_page_first 618
_journal_paper_doi 10.1039/C6QI00558F
_journal_volume 4
_journal_year 2017
_chemical_absolute_configuration unk
_chemical_formula_moiety 'C68 H38 F10 N6'
_chemical_formula_sum 'C68 H38 F10 N6'
_chemical_formula_weight 1129.04
_space_group_crystal_system monoclinic
_space_group_IT_number 4
_space_group_name_Hall 'P 2yb'
_space_group_name_H-M_alt 'P 1 21 1'
_atom_sites_solution_hydrogens geom
_atom_sites_solution_primary direct
_atom_sites_solution_secondary difmap
_audit_creation_method SHELXL-2014/7
_audit_update_record
;
2015-04-10 deposited with the CCDC.
2017-01-23 downloaded from the CCDC.
;
_cell_angle_alpha 90
_cell_angle_beta 90.567(7)
_cell_angle_gamma 90
_cell_formula_units_Z 4
_cell_length_a 15.230(7)
_cell_length_b 13.289(6)
_cell_length_c 30.036(15)
_cell_measurement_reflns_used 17575
_cell_measurement_temperature 100(2)
_cell_measurement_theta_max 31.21
_cell_measurement_theta_min 2.03
_cell_volume 6079(5)
_computing_cell_refinement CrystalClear
_computing_data_collection 'CrystalClear (Rigaku Inc., 2008)'
_computing_data_reduction CrystalClear
_computing_molecular_graphics 'CrystalStructure 4.1 (Rigaku, 2014)'
_computing_publication_material 'CrystalStructure 4.1'
_computing_structure_refinement 'SHELXL-2014/7 (Sheldrick, 2014)'
_computing_structure_solution 'SIR2011 (Burla, et al., 2012)'
_diffrn_ambient_temperature 100(2)
_diffrn_detector_area_resol_mean 7.111
_diffrn_measured_fraction_theta_full 0.991
_diffrn_measured_fraction_theta_max 0.991
_diffrn_measurement_device_type 'Rigaku Saturn724'
_diffrn_measurement_method \w
_diffrn_radiation_type MoK\a
_diffrn_radiation_wavelength 0.71075
_diffrn_reflns_av_R_equivalents 0.0668
_diffrn_reflns_av_unetI/netI 0.0776
_diffrn_reflns_Laue_measured_fraction_full 0.991
_diffrn_reflns_Laue_measured_fraction_max 0.991
_diffrn_reflns_limit_h_max 18
_diffrn_reflns_limit_h_min -18
_diffrn_reflns_limit_k_max 16
_diffrn_reflns_limit_k_min -16
_diffrn_reflns_limit_l_max 37
_diffrn_reflns_limit_l_min -37
_diffrn_reflns_number 78360
_diffrn_reflns_point_group_measured_fraction_full 0.972
_diffrn_reflns_point_group_measured_fraction_max 0.971
_diffrn_reflns_theta_full 25.242
_diffrn_reflns_theta_max 26.000
_diffrn_reflns_theta_min 3.011
_diffrn_source 'Varimax 50 kV 24 mA Rotating anode'
_exptl_absorpt_coefficient_mu 0.095
_exptl_absorpt_correction_T_max 0.994
_exptl_absorpt_correction_T_min 0.832
_exptl_absorpt_correction_type multi-scan
_exptl_absorpt_process_details 'REQAB (Rigaku, 1998)'
_exptl_crystal_colour violet
_exptl_crystal_density_diffrn 1.234
_exptl_crystal_density_method 'not measured'
_exptl_crystal_description platelet
_exptl_crystal_F_000 2312
_exptl_crystal_size_max 0.220
_exptl_crystal_size_mid 0.150
_exptl_crystal_size_min 0.060
_refine_diff_density_max 0.544
_refine_diff_density_min -0.353
_refine_diff_density_rms 0.078
_refine_ls_abs_structure_details
;
 Flack x determined using 4914 quotients [(I+)-(I-)]/[(I+)+(I-)]
 (Parsons, Flack and Wagner, Acta Cryst. B69 (2013) 249-259).
;
_refine_ls_abs_structure_Flack 0.2(4)
_refine_ls_extinction_method none
_refine_ls_goodness_of_fit_ref 1.074
_refine_ls_hydrogen_treatment constr
_refine_ls_matrix_type full
_refine_ls_number_parameters 1613
_refine_ls_number_reflns 23181
_refine_ls_number_restraints 161
_refine_ls_restrained_S_all 1.073
_refine_ls_R_factor_all 0.1162
_refine_ls_R_factor_gt 0.0972
_refine_ls_shift/su_max 0.001
_refine_ls_shift/su_mean 0.000
_refine_ls_structure_factor_coef Fsqd
_refine_ls_weighting_details 'w=1/[\s^2^(Fo^2^)+(0.1000P)^2^+6.0000P] where P=(Fo^2^+2Fc^2^)/3'
_refine_ls_weighting_scheme calc
_refine_ls_wR_factor_gt 0.2272
_refine_ls_wR_factor_ref 0.2422
_reflns_Friedel_coverage 0.873
_reflns_Friedel_fraction_full 0.951
_reflns_Friedel_fraction_max 0.948
_reflns_number_gt 17335
_reflns_number_total 23181
_reflns_threshold_expression 'I > 2\s(I)'
_cod_data_source_file c6qi00558f2.cif
_cod_data_source_block ProfFuruta
_cod_original_sg_symbol_H-M 'P 21'
_cod_database_code 4349654
_shelx_shelxl_version_number 2014/7
_shelx_space_group_comment
;
The symmetry employed for this shelxl refinement is uniquely defined
by the following loop, which should always be used as a source of
symmetry information in preference to the above space-group names.
They are only intended as comments.
;
_shelx_estimated_absorpt_t_min 0.979
_shelx_estimated_absorpt_t_max 0.994

loop_
_space_group_symop_operation_xyz
'x, y, z'
'-x, y+1/2, -z'

loop_
_atom_site_label
_atom_site_type_symbol
_atom_site_fract_x
_atom_site_fract_y
_atom_site_fract_z
_atom_site_U_iso_or_equiv
_atom_site_adp_type
_atom_site_occupancy
_atom_site_site_symmetry_order
_atom_site_calc_flag
_atom_site_refinement_flags_posn
_atom_site_refinement_flags_adp
_atom_site_refinement_flags_occupancy
_atom_site_disorder_assembly
_atom_site_disorder_group
F1 F 0.1057(4) -0.2953(5) 0.1385(2) 0.0777(17) Uani 1 1 d . . . . .
F2 F -0.0611(6) -0.3036(8) 0.1082(3) 0.123(3) Uani 1 1 d . . . . .
F3 F -0.1862(4) -0.1759(7) 0.1425(3) 0.103(2) Uani 1 1 d . . . . .
F4 F -0.1400(3) -0.0424(5) 0.2079(2) 0.0788(17) Uani 1 1 d . . . . .
F5 F 0.0244(4) -0.0390(4) 0.2404(2) 0.0734(16) Uani 1 1 d . . . . .
C45 C 0.7082(6) -0.1763(8) 0.2702(3) 0.031(2) Uani 0.731(7) 1 d D . P A 1
C46 C 0.7670(6) -0.2473(7) 0.2543(4) 0.039(2) Uani 0.731(7) 1 d D . P A 1
C47 C 0.8564(8) -0.2501(9) 0.2703(5) 0.048(3) Uani 0.731(7) 1 d D . P A 1
C48 C 0.8869(7) -0.1788(9) 0.2978(4) 0.049(3) Uani 0.731(7) 1 d D . P A 1
C49 C 0.8326(7) -0.1028(11) 0.3109(3) 0.053(3) Uani 0.731(7) 1 d D . P A 1
C50 C 0.7438(7) -0.1017(9) 0.2994(3) 0.044(3) Uani 0.731(7) 1 d D . P A 1
F6 F 0.7406(4) -0.3196(6) 0.2256(3) 0.063(2) Uani 0.731(7) 1 d D . P A 1
F7 F 0.9085(5) -0.3227(6) 0.2519(4) 0.072(3) Uani 0.731(7) 1 d D . P A 1
F8 F 0.9737(4) -0.1793(6) 0.3086(2) 0.067(2) Uani 0.731(7) 1 d D . P A 1
F9 F 0.8637(4) -0.0270(7) 0.3378(2) 0.069(2) Uani 0.731(7) 1 d D . P A 1
F10 F 0.6926(4) -0.0300(5) 0.3141(2) 0.0567(19) Uani 0.731(7) 1 d D . P A 1
C45A C 0.6983(16) -0.215(2) 0.2505(8) 0.050(7) Uani 0.269(7) 1 d D U P A 2
C46A C 0.7305(17) -0.253(3) 0.2110(8) 0.057(7) Uani 0.269(7) 1 d D U P A 2
C47A C 0.8199(18) -0.288(3) 0.2150(10) 0.076(9) Uani 0.269(7) 1 d D U P A 2
C48A C 0.866(2) -0.274(5) 0.2528(11) 0.080(11) Uani 0.269(7) 1 d D U P A 2
C49A C 0.833(2) -0.227(4) 0.2892(11) 0.084(10) Uani 0.269(7) 1 d D U P A 2
C50A C 0.7445(19) -0.195(3) 0.2895(9) 0.068(8) Uani 0.269(7) 1 d D U P A 2
F6A F 0.6888(13) -0.2661(13) 0.1730(5) 0.057(5) Uani 0.269(7) 1 d D U P A 2
F7A F 0.8557(18) -0.319(2) 0.1757(9) 0.115(10) Uani 0.269(7) 1 d D U P A 2
F8A F 0.9504(19) -0.305(3) 0.2528(12) 0.119(12) Uani 0.269(7) 1 d D U P A 2
F9A F 0.875(2) -0.210(3) 0.3288(9) 0.130(11) Uani 0.269(7) 1 d D U P A 2
F10A F 0.7067(15) -0.1567(16) 0.3251(5) 0.067(6) Uani 0.269(7) 1 d D U P A 2
F11 F 0.6867(3) 0.4638(3) 0.32992(13) 0.0503(11) Uani 1 1 d . . . . .
F12 F 0.8605(4) 0.5106(5) 0.3315(2) 0.0774(17) Uani 1 1 d . . . . .
F13 F 0.9608(4) 0.4778(5) 0.2579(2) 0.0791(17) Uani 1 1 d . . . . .
F14 F 0.8836(4) 0.4077(4) 0.18082(19) 0.0692(15) Uani 1 1 d . . . . .
F15 F 0.7108(3) 0.3595(4) 0.17949(13) 0.0485(11) Uani 1 1 d . . . . .
F16 F 0.0416(4) 0.2783(5) 0.31359(18) 0.0687(15) Uani 1 1 d . . . . .
F17 F -0.1300(4) 0.2254(5) 0.3111(2) 0.0854(19) Uani 1 1 d . . . . .
F18 F -0.2038(4) 0.1513(5) 0.2352(3) 0.101(2) Uani 1 1 d . . . . .
F19 F -0.1015(5) 0.1318(5) 0.1598(2) 0.092(2) Uani 1 1 d . . . . .
F20 F 0.0661(4) 0.1901(4) 0.16147(18) 0.0662(14) Uani 1 1 d . . . . .
N1 N 0.3054(4) -0.0684(5) 0.1989(2) 0.0473(16) Uani 1 1 d . . . . .
H1 H 0.3402 -0.1079 0.2146 0.057 Uiso 1 1 calc R U . . .
N2 N 0.2825(5) -0.2518(5) 0.2516(2) 0.0487(16) Uani 1 1 d . . . . .
N3 N 0.4704(5) -0.2661(5) 0.27115(18) 0.0419(15) Uani 1 1 d . . . . .
H3N H 0.4358 -0.2295 0.2540 0.050 Uiso 1 1 calc R U . . .
N4 N 0.4925(4) -0.0795(4) 0.21823(17) 0.0355(13) Uani 1 1 d . . . . .
N5 N 0.2830(5) -0.6401(5) 0.4509(2) 0.0508(17) Uani 1 1 d . . . . .
N6 N 0.4839(4) 0.3825(4) 0.05158(16) 0.0350(13) Uani 1 1 d . . . . .
N7 N 0.4516(4) 0.4473(4) 0.22171(19) 0.0378(13) Uani 1 1 d . . . . .
H7N H 0.4168 0.4048 0.2355 0.045 Uiso 1 1 calc R U . . .
N8 N 0.4830(4) 0.2707(4) 0.28039(18) 0.0343(13) Uani 1 1 d . . . . .
N9 N 0.2989(4) 0.2114(5) 0.2746(2) 0.0464(16) Uani 1 1 d . . . . .
H9N H 0.3311 0.2614 0.2647 0.056 Uiso 1 1 calc R U . . .
N10 N 0.2701(5) 0.3837(5) 0.2142(2) 0.0482(16) Uani 1 1 d . . . . .
N11 N 0.4811(4) -0.1891(4) 0.44726(18) 0.0380(14) Uani 1 1 d . . . . .
N12 N 0.2734(6) 0.8073(5) 0.0292(2) 0.062(2) Uani 1 1 d . . . . .
C1 C 0.3326(6) 0.0197(6) 0.1759(3) 0.050(2) Uani 1 1 d . . . . .
C2 C 0.2556(6) 0.0594(7) 0.1559(3) 0.056(2) Uani 1 1 d . . . . .
H2 H 0.2531 0.1186 0.1382 0.067 Uiso 1 1 calc R U . . .
C3 C 0.1847(6) -0.0008(6) 0.1658(3) 0.056(2) Uani 1 1 d . . . . .
H3 H 0.1255 0.0096 0.1567 0.067 Uiso 1 1 calc R U . . .
C4 C 0.2175(5) -0.0826(6) 0.1929(3) 0.0483(19) Uani 1 1 d . . . . .
C5 C 0.1654(6) -0.1634(7) 0.2083(3) 0.054(2) Uani 1 1 d . . . . .
C6 C 0.1970(5) -0.2421(7) 0.2362(3) 0.050(2) Uani 1 1 d . . . . .
C7 C 0.1409(6) -0.3223(7) 0.2535(3) 0.056(2) Uani 1 1 d . . . . .
H7 H 0.0805 -0.3330 0.2469 0.067 Uiso 1 1 calc R U . . .
C8 C 0.1943(7) -0.3791(8) 0.2813(3) 0.064(3) Uani 1 1 d . . . . .
H8 H 0.1775 -0.4366 0.2980 0.077 Uiso 1 1 calc R U . . .
C9 C 0.2816(5) -0.3333(6) 0.2800(3) 0.0461(18) Uani 1 1 d . . . . .
C10 C 0.3554(6) -0.3739(6) 0.3038(2) 0.0435(18) Uani 1 1 d . . . . .
C11 C 0.4423(5) -0.3439(6) 0.2991(2) 0.0408(17) Uani 1 1 d . . . . .
C12 C 0.5171(5) -0.3831(5) 0.3201(2) 0.0414(17) Uani 1 1 d . . . . .
H12 H 0.5178 -0.4365 0.3412 0.050 Uiso 1 1 calc R U . . .
C13 C 0.5891(6) -0.3320(6) 0.3055(2) 0.0442(18) Uani 1 1 d . . . . .
H13 H 0.6484 -0.3442 0.3139 0.053 Uiso 1 1 calc R U . . .
C14 C 0.5581(5) -0.2556(5) 0.2745(2) 0.0373(16) Uani 1 1 d . . . . .
C15 C 0.6086(5) -0.1794(6) 0.2556(2) 0.0430(18) Uani 1 1 d D . . . .
C16 C 0.5773(5) -0.0993(5) 0.2278(2) 0.0379(16) Uani 1 1 d . . . . .
C17 C 0.6365(5) -0.0225(6) 0.2084(2) 0.0436(18) Uani 1 1 d . . . . .
H17 H 0.6987 -0.0189 0.2110 0.052 Uiso 1 1 calc R U . . .
C18 C 0.5825(5) 0.0412(6) 0.1861(2) 0.0399(17) Uani 1 1 d . . . . .
H18 H 0.6002 0.0984 0.1694 0.048 Uiso 1 1 calc R U . . .
C19 C 0.4931(5) 0.0075(5) 0.1920(2) 0.0349(15) Uani 1 1 d . . . . .
C20 C 0.4181(5) 0.0532(6) 0.1728(2) 0.0387(16) Uani 1 1 d . . . . .
C21 C 0.0705(6) -0.1681(7) 0.1914(3) 0.051(2) Uani 1 1 d . . . . .
C22 C 0.0444(7) -0.2331(7) 0.1572(3) 0.059(2) Uani 1 1 d . . . . .
C23 C -0.0397(8) -0.2348(10) 0.1415(4) 0.083(3) Uani 1 1 d . . . . .
C24 C -0.1025(7) -0.1719(10) 0.1584(4) 0.075(3) Uani 1 1 d . . . . .
C25 C -0.0792(6) -0.1065(8) 0.1909(4) 0.067(3) Uani 1 1 d . . . . .
C26 C 0.0069(6) -0.1027(8) 0.2064(3) 0.061(2) Uani 1 1 d . . . . .
C27 C 0.3362(6) -0.4469(6) 0.3403(3) 0.0471(19) Uani 1 1 d . . . . .
C28 C 0.3619(6) -0.5465(6) 0.3399(3) 0.0490(19) Uani 1 1 d . . . . .
H28 H 0.3917 -0.5726 0.3148 0.059 Uiso 1 1 calc R U . . .
C29 C 0.3443(7) -0.6110(7) 0.3770(2) 0.056(2) Uani 1 1 d . . . . .
H29 H 0.3639 -0.6789 0.3768 0.067 Uiso 1 1 calc R U . . .
C30 C 0.2992(5) -0.5745(6) 0.4128(3) 0.049(2) Uani 1 1 d . . . . .
C31 C 0.2726(7) -0.4742(7) 0.4148(3) 0.065(3) Uani 1 1 d . . . . .
H31 H 0.2415 -0.4491 0.4396 0.078 Uiso 1 1 calc R U . . .
C32 C 0.2939(7) -0.4109(6) 0.3783(3) 0.065(3) Uani 1 1 d . . . . .
H32 H 0.2788 -0.3416 0.3797 0.078 Uiso 1 1 calc R U . . .
C33 C 0.2428(6) -0.7353(7) 0.4437(3) 0.054(2) Uani 1 1 d . . . . .
C34 C 0.1834(7) -0.7531(8) 0.4074(3) 0.068(3) Uani 1 1 d . . . . .
H34 H 0.1722 -0.7017 0.3861 0.082 Uiso 1 1 calc R U . . .
C35 C 0.1417(8) -0.8471(9) 0.4034(3) 0.076(3) Uani 1 1 d . . . . .
H35 H 0.1007 -0.8588 0.3799 0.091 Uiso 1 1 calc R U . . .
C36 C 0.1609(8) -0.9244(8) 0.4344(3) 0.073(3) Uani 1 1 d . . . . .
H36 H 0.1336 -0.9884 0.4316 0.087 Uiso 1 1 calc R U . . .
C37 C 0.2200(7) -0.9062(7) 0.4692(3) 0.056(2) Uani 1 1 d . . . . .
H37 H 0.2328 -0.9577 0.4902 0.068 Uiso 1 1 calc R U . . .
C38 C 0.2605(6) -0.8121(6) 0.4732(2) 0.0466(19) Uani 1 1 d . . . . .
H38 H 0.3012 -0.8010 0.4968 0.056 Uiso 1 1 calc R U . . .
C39 C 0.2746(6) -0.5931(6) 0.4924(3) 0.058(2) Uani 1 1 d . . . . .
C40 C 0.2017(6) -0.6031(7) 0.5196(3) 0.054(2) Uani 1 1 d . . . . .
H40 H 0.1561 -0.6470 0.5099 0.065 Uiso 1 1 calc R U . . .
C41 C 0.1906(7) -0.5550(8) 0.5589(3) 0.068(3) Uani 1 1 d . . . . .
H41 H 0.1391 -0.5647 0.5759 0.081 Uiso 1 1 calc R U . . .
C42 C 0.2587(7) -0.4893(8) 0.5740(4) 0.071(3) Uani 1 1 d . . . . .
H42 H 0.2527 -0.4521 0.6008 0.085 Uiso 1 1 calc R U . . .
C43 C 0.3331(7) -0.4811(7) 0.5488(4) 0.065(3) Uani 1 1 d . . . . .
H43 H 0.3789 -0.4380 0.5589 0.079 Uiso 1 1 calc R U . . .
C44 C 0.3436(6) -0.5309(7) 0.5107(3) 0.057(2) Uani 1 1 d . . . . .
H44 H 0.3977 -0.5254 0.4954 0.069 Uiso 1 1 calc R U . . .
C51 C 0.4329(5) 0.1414(5) 0.1420(2) 0.0366(15) Uani 1 1 d . . . . .
C52 C 0.4140(5) 0.1316(5) 0.0958(2) 0.0389(16) Uani 1 1 d . . . . .
H52 H 0.3899 0.0705 0.0847 0.047 Uiso 1 1 calc R U . . .
C53 C 0.4304(5) 0.2115(5) 0.0665(2) 0.0361(16) Uani 1 1 d . . . . .
H53 H 0.4186 0.2035 0.0356 0.043 Uiso 1 1 calc R U . . .
C54 C 0.4639(5) 0.3020(5) 0.0823(2) 0.0324(14) Uani 1 1 d . . . . .
C55 C 0.4803(5) 0.3145(5) 0.1278(2) 0.0332(15) Uani 1 1 d . . . . .
H55 H 0.5008 0.3773 0.1388 0.040 Uiso 1 1 calc R U . . .
C56 C 0.4665(5) 0.2347(6) 0.1571(2) 0.0416(17) Uani 1 1 d . . . . .
H56 H 0.4800 0.2432 0.1878 0.050 Uiso 1 1 calc R U . . .
C57 C 0.5440(5) 0.4622(5) 0.0634(2) 0.0328(15) Uani 1 1 d . . . . .
C58 C 0.6249(5) 0.4391(5) 0.0841(2) 0.0388(16) Uani 1 1 d . . . . .
H58 H 0.6394 0.3715 0.0914 0.047 Uiso 1 1 calc R U . . .
C59 C 0.6836(6) 0.5173(6) 0.0939(2) 0.0426(17) Uani 1 1 d . . . . .
H59 H 0.7385 0.5034 0.1079 0.051 Uiso 1 1 calc R U . . .
C60 C 0.6605(6) 0.6174(6) 0.0827(2) 0.0442(19) Uani 1 1 d . . . . .
H60 H 0.7004 0.6705 0.0890 0.053 Uiso 1 1 calc R U . . .
C61 C 0.5802(6) 0.6388(6) 0.0625(2) 0.0461(19) Uani 1 1 d . . . . .
H61 H 0.5647 0.7063 0.0557 0.055 Uiso 1 1 calc R U . . .
C62 C 0.5223(6) 0.5598(5) 0.0524(2) 0.0390(17) Uani 1 1 d . . . . .
H62 H 0.4679 0.5737 0.0379 0.047 Uiso 1 1 calc R U . . .
C63 C 0.4402(5) 0.3870(5) 0.0094(2) 0.0332(15) Uani 1 1 d . . . . .
C64 C 0.4906(6) 0.4036(5) -0.0290(2) 0.0432(18) Uani 1 1 d . . . . .
H64 H 0.5525 0.4102 -0.0260 0.052 Uiso 1 1 calc R U . . .
C65 C 0.4522(7) 0.4106(6) -0.0714(3) 0.052(2) Uani 1 1 d . . . . .
H65 H 0.4875 0.4209 -0.0969 0.063 Uiso 1 1 calc R U . . .
C66 C 0.3618(7) 0.4023(6) -0.0755(3) 0.062(3) Uani 1 1 d . . . . .
H66 H 0.3342 0.4080 -0.1039 0.074 Uiso 1 1 calc R U . . .
C67 C 0.3124(6) 0.3857(6) -0.0383(3) 0.050(2) Uani 1 1 d . . . . .
H67 H 0.2506 0.3784 -0.0416 0.060 Uiso 1 1 calc R U . . .
C68 C 0.3506(6) 0.3793(6) 0.0047(3) 0.0444(18) Uani 1 1 d . . . . .
H68 H 0.3147 0.3697 0.0301 0.053 Uiso 1 1 calc R U . . .
C69 C 0.4237(6) 0.5203(6) 0.1908(2) 0.0416(17) Uani 1 1 d . . . . .
C70 C 0.5003(5) 0.5759(5) 0.1778(2) 0.0385(17) Uani 1 1 d . . . . .
H70 H 0.5012 0.6306 0.1574 0.046 Uiso 1 1 calc R U . . .
C71 C 0.5730(5) 0.5358(5) 0.2001(2) 0.0364(16) Uani 1 1 d . . . . .
H71 H 0.6319 0.5590 0.1980 0.044 Uiso 1 1 calc R U . . .
C72 C 0.5428(5) 0.4524(5) 0.2272(2) 0.0385(16) Uani 1 1 d . . . . .
C73 C 0.5943(5) 0.3885(5) 0.2532(2) 0.0333(15) Uani 1 1 d . . . . .
C74 C 0.5698(5) 0.3049(5) 0.2773(2) 0.0375(16) Uani 1 1 d . . . . .
C75 C 0.6275(6) 0.2384(6) 0.3029(2) 0.0426(17) Uani 1 1 d . . . . .
H75 H 0.6894 0.2444 0.3058 0.051 Uiso 1 1 calc R U . . .
C76 C 0.5767(5) 0.1660(5) 0.3218(2) 0.0385(16) Uani 1 1 d . . . . .
H76 H 0.5958 0.1128 0.3407 0.046 Uiso 1 1 calc R U . . .
C77 C 0.4866(5) 0.1868(5) 0.3072(2) 0.0330(15) Uani 1 1 d . . . . .
C78 C 0.4150(5) 0.1259(5) 0.3192(2) 0.0363(15) Uani 1 1 d . . . . .
C79 C 0.3278(5) 0.1356(6) 0.3021(2) 0.0428(17) Uani 1 1 d . . . . .
C80 C 0.2547(5) 0.0679(7) 0.3098(3) 0.0486(19) Uani 1 1 d . . . . .
H80 H 0.2555 0.0088 0.3277 0.058 Uiso 1 1 calc R U . . .
C81 C 0.1855(6) 0.1048(7) 0.2869(3) 0.055(2) Uani 1 1 d . . . . .
H81 H 0.1288 0.0751 0.2855 0.065 Uiso 1 1 calc R U . . .
C82 C 0.2110(6) 0.1960(7) 0.2649(3) 0.052(2) Uani 1 1 d . . . . .
C83 C 0.1576(6) 0.2631(7) 0.2396(3) 0.0491(19) Uani 1 1 d . . . . .
C84 C 0.1843(6) 0.3470(7) 0.2163(3) 0.054(2) Uani 1 1 d . . . . .
C85 C 0.1229(7) 0.4107(7) 0.1890(3) 0.061(2) Uani 1 1 d . . . . .
H85 H 0.0612 0.4024 0.1856 0.073 Uiso 1 1 calc R U . . .
C86 C 0.1732(7) 0.4822(7) 0.1705(3) 0.061(2) Uani 1 1 d . . . . .
H86 H 0.1539 0.5343 0.1510 0.073 Uiso 1 1 calc R U . . .
C87 C 0.2636(6) 0.4644(6) 0.1860(2) 0.0445(18) Uani 1 1 d . . . . .
C88 C 0.3362(6) 0.5281(6) 0.1739(3) 0.0456(19) Uani 1 1 d . . . . .
C89 C 0.6921(5) 0.4125(5) 0.2542(2) 0.0349(15) Uani 1 1 d . . . . .
C90 C 0.7343(5) 0.4512(6) 0.2927(3) 0.0427(17) Uani 1 1 d . . . . .
C91 C 0.8239(6) 0.4734(7) 0.2939(3) 0.057(2) Uani 1 1 d . . . . .
C92 C 0.8734(5) 0.4599(7) 0.2564(3) 0.054(2) Uani 1 1 d . . . . .
C93 C 0.8339(6) 0.4222(7) 0.2175(3) 0.056(2) Uani 1 1 d . . . . .
C94 C 0.7451(5) 0.3989(6) 0.2174(2) 0.0422(17) Uani 1 1 d . . . . .
C95 C 0.4307(5) 0.0429(5) 0.3525(2) 0.0359(16) Uani 1 1 d . . . . .
C96 C 0.4165(5) 0.0591(6) 0.3988(2) 0.0415(17) Uani 1 1 d . . . . .
H96 H 0.3939 0.1218 0.4087 0.050 Uiso 1 1 calc R U . . .
C97 C 0.4351(5) -0.0154(5) 0.4296(2) 0.0380(16) Uani 1 1 d . . . . .
H97 H 0.4299 -0.0014 0.4605 0.046 Uiso 1 1 calc R U . . .
C98 C 0.4622(5) -0.1131(5) 0.4157(2) 0.0327(14) Uani 1 1 d . . . . .
C99 C 0.4726(5) -0.1294(5) 0.3697(2) 0.0387(17) Uani 1 1 d . . . . .
H99 H 0.4894 -0.1942 0.3594 0.046 Uiso 1 1 calc R U . . .
C100 C 0.4588(5) -0.0521(6) 0.3387(2) 0.0428(17) Uani 1 1 d . . . . .
H100 H 0.4686 -0.0644 0.3080 0.051 Uiso 1 1 calc R U . . .
C101 C 0.4345(5) -0.1957(5) 0.4883(2) 0.0383(17) Uani 1 1 d . . . . .
C102 C 0.3428(6) -0.1839(6) 0.4891(3) 0.050(2) Uani 1 1 d . . . . .
H102 H 0.3114 -0.1722 0.4621 0.060 Uiso 1 1 calc R U . . .
C103 C 0.2976(6) -0.1891(6) 0.5289(3) 0.054(2) Uani 1 1 d . . . . .
H103 H 0.2357 -0.1806 0.5291 0.064 Uiso 1 1 calc R U . . .
C104 C 0.3429(7) -0.2069(6) 0.5685(3) 0.056(2) Uani 1 1 d . . . . .
H104 H 0.3119 -0.2116 0.5957 0.067 Uiso 1 1 calc R U . . .
C105 C 0.4324(6) -0.2178(5) 0.5683(2) 0.0428(18) Uani 1 1 d . . . . .
H105 H 0.4625 -0.2301 0.5956 0.051 Uiso 1 1 calc R U . . .
C106 C 0.4810(6) -0.2114(5) 0.5287(2) 0.0419(18) Uani 1 1 d . . . . .
H106 H 0.5432 -0.2174 0.5292 0.050 Uiso 1 1 calc R U . . .
C107 C 0.5457(5) -0.2654(5) 0.4379(2) 0.0358(16) Uani 1 1 d . . . . .
C108 C 0.5274(6) -0.3666(6) 0.4479(2) 0.0464(19) Uani 1 1 d . . . . .
H108 H 0.4725 -0.3843 0.4604 0.056 Uiso 1 1 calc R U . . .
C109 C 0.5887(7) -0.4399(6) 0.4396(2) 0.051(2) Uani 1 1 d . . . . .
H109 H 0.5754 -0.5077 0.4469 0.062 Uiso 1 1 calc R U . . .
C110 C 0.6710(7) -0.4175(6) 0.4204(2) 0.052(2) Uani 1 1 d . . . . .
H110 H 0.7128 -0.4687 0.4145 0.062 Uiso 1 1 calc R U . . .
C111 C 0.6878(6) -0.3163(6) 0.4107(2) 0.051(2) Uani 1 1 d . . . . .
H111 H 0.7427 -0.2987 0.3980 0.061 Uiso 1 1 calc R U . . .
C112 C 0.6269(5) -0.2409(6) 0.4188(2) 0.0396(17) Uani 1 1 d . . . . .
H112 H 0.6400 -0.1730 0.4116 0.048 Uiso 1 1 calc R U . . .
C113 C 0.0579(6) 0.2355(7) 0.2379(3) 0.052(2) Uani 1 1 d . . . . .
C114 C 0.0090(6) 0.2405(8) 0.2747(3) 0.062(2) Uani 1 1 d . . . . .
C115 C -0.0820(7) 0.2129(8) 0.2738(4) 0.069(3) Uani 1 1 d . . . . .
C116 C -0.1174(7) 0.1755(7) 0.2356(4) 0.070(3) Uani 1 1 d . . . . .
C117 C -0.0665(7) 0.1692(7) 0.1984(4) 0.066(3) Uani 1 1 d . . . . .
C118 C 0.0199(6) 0.1968(7) 0.1988(3) 0.059(2) Uani 1 1 d . . . . .
C119 C 0.3193(6) 0.6026(6) 0.1360(3) 0.0466(19) Uani 1 1 d . . . . .
C120 C 0.3347(6) 0.7064(6) 0.1422(3) 0.049(2) Uani 1 1 d . . . . .
H120 H 0.3557 0.7315 0.1700 0.059 Uiso 1 1 calc R U . . .
C121 C 0.3178(6) 0.7738(6) 0.1051(3) 0.052(2) Uani 1 1 d . . . . .
H121 H 0.3282 0.8439 0.1086 0.063 Uiso 1 1 calc R U . . .
C122 C 0.2872(6) 0.7381(6) 0.0655(2) 0.0470(19) Uani 1 1 d . . . . .
C123 C 0.2734(6) 0.6336(7) 0.0596(3) 0.056(2) Uani 1 1 d . . . . .
H123 H 0.2531 0.6081 0.0318 0.067 Uiso 1 1 calc R U . . .
C124 C 0.2903(6) 0.5674(7) 0.0958(3) 0.053(2) Uani 1 1 d . . . . .
H124 H 0.2811 0.4972 0.0919 0.063 Uiso 1 1 calc R U . . .
C125 C 0.2208(8) 0.8955(8) 0.0377(3) 0.068(3) Uani 1 1 d . . . . .
C126 C 0.1399(9) 0.8859(10) 0.0603(3) 0.096(5) Uani 1 1 d . . . . .
H126 H 0.1230 0.8227 0.0723 0.115 Uiso 1 1 calc R U . . .
C127 C 0.0853(10) 0.9690(11) 0.0650(4) 0.106(5) Uani 1 1 d . . . . .
H127 H 0.0293 0.9615 0.0783 0.127 Uiso 1 1 calc R U . . .
C128 C 0.1134(13) 1.0656(15) 0.0499(4) 0.142(8) Uani 1 1 d . . . . .
H128 H 0.0770 1.1229 0.0538 0.170 Uiso 1 1 calc R U . . .
C129 C 0.1979(11) 1.0756(9) 0.0283(4) 0.100(5) Uani 1 1 d . . . . .
H129 H 0.2191 1.1397 0.0194 0.120 Uiso 1 1 calc R U . . .
C130 C 0.2476(7) 0.9885(7) 0.0211(2) 0.057(2) Uani 1 1 d . . . . .
H130 H 0.3003 0.9928 0.0046 0.068 Uiso 1 1 calc R U . . .
C131 C 0.2701(6) 0.7686(6) -0.0150(3) 0.053(2) Uani 1 1 d . . . . .
C132 C 0.2004(6) 0.7885(7) -0.0434(3) 0.062(2) Uani 1 1 d . . . . .
H132 H 0.1529 0.8287 -0.0333 0.075 Uiso 1 1 calc R U . . .
C133 C 0.1987(7) 0.7487(7) -0.0882(3) 0.063(2) Uani 1 1 d . . . . .
H133 H 0.1519 0.7648 -0.1081 0.076 Uiso 1 1 calc R U . . .
C134 C 0.2679(5) 0.6857(6) -0.1018(3) 0.0496(19) Uani 1 1 d . . . . .
H134 H 0.2662 0.6548 -0.1304 0.060 Uiso 1 1 calc R U . . .
C135 C 0.3391(6) 0.6689(6) -0.0730(3) 0.051(2) Uani 1 1 d . . . . .
H135 H 0.3868 0.6290 -0.0829 0.061 Uiso 1 1 calc R U . . .
C136 C 0.3420(6) 0.7097(6) -0.0295(3) 0.051(2) Uani 1 1 d . . . . .
H136 H 0.3910 0.6979 -0.0104 0.062 Uiso 1 1 calc R U . . .

loop_
_atom_site_aniso_label
_atom_site_aniso_U_11
_atom_site_aniso_U_22
_atom_site_aniso_U_33
_atom_site_aniso_U_23
_atom_site_aniso_U_13
_atom_site_aniso_U_12
F1 0.066(4) 0.092(4) 0.075(4) -0.007(3) 0.002(3) 0.012(3)
F2 0.108(6) 0.159(8) 0.101(5) -0.047(5) -0.033(4) 0.017(6)
F3 0.061(4) 0.140(7) 0.108(5) 0.017(5) -0.017(4) 0.018(4)
F4 0.044(3) 0.076(4) 0.117(5) 0.002(4) 0.009(3) 0.011(3)
F5 0.069(4) 0.055(3) 0.096(4) -0.016(3) 0.014(3) -0.009(3)
C45 0.031(5) 0.032(6) 0.029(5) 0.003(4) -0.004(4) 0.007(4)
C46 0.029(5) 0.025(5) 0.062(6) 0.007(5) 0.004(4) -0.001(4)
C47 0.038(6) 0.027(7) 0.078(10) 0.008(7) 0.003(6) 0.008(5)
C48 0.034(6) 0.050(7) 0.062(7) 0.014(6) -0.005(5) 0.008(5)
C49 0.037(6) 0.084(9) 0.038(5) 0.006(6) -0.006(4) -0.009(6)
C50 0.038(6) 0.054(7) 0.041(5) -0.007(5) 0.000(4) 0.008(5)
F6 0.048(4) 0.048(4) 0.095(6) -0.025(4) 0.015(4) -0.006(3)
F7 0.013(3) 0.044(4) 0.159(9) 0.025(5) 0.018(5) 0.003(3)
F8 0.028(3) 0.097(6) 0.077(5) 0.024(4) -0.004(3) 0.003(3)
F9 0.043(4) 0.114(6) 0.049(4) -0.030(4) -0.012(3) -0.002(4)
F10 0.051(4) 0.071(5) 0.048(4) -0.021(3) -0.004(3) -0.001(3)
C45A 0.074(15) 0.034(13) 0.043(13) 0.014(11) 0.006(12) -0.003(12)
C46A 0.060(14) 0.053(14) 0.058(13) 0.016(12) 0.009(12) 0.013(12)
C47A 0.074(15) 0.078(15) 0.076(15) 0.002(14) -0.003(13) 0.019(14)
C48A 0.078(17) 0.085(18) 0.076(17) 0.007(15) -0.006(15) 0.016(16)
C49A 0.082(17) 0.085(17) 0.085(17) 0.010(15) -0.008(15) 0.010(16)
C50A 0.070(15) 0.062(15) 0.071(15) 0.009(14) -0.009(14) 0.002(13)
F6A 0.085(13) 0.037(9) 0.048(9) -0.025(8) 0.007(9) -0.003(9)
F7A 0.093(17) 0.12(2) 0.13(2) -0.009(17) 0.029(15) 0.067(16)
F8A 0.068(18) 0.16(3) 0.13(2) -0.03(2) -0.021(19) 0.05(2)
F9A 0.14(2) 0.15(2) 0.11(2) 0.05(2) 0.012(18) 0.02(2)
F10A 0.100(16) 0.065(12) 0.037(9) -0.003(9) -0.026(10) 0.006(11)
F11 0.070(3) 0.046(3) 0.035(2) -0.0072(19) -0.002(2) 0.002(2)
F12 0.076(4) 0.077(4) 0.079(4) -0.026(3) -0.024(3) -0.006(3)
F13 0.052(3) 0.067(4) 0.118(5) 0.006(3) -0.001(3) -0.010(3)
F14 0.060(3) 0.073(4) 0.075(3) 0.015(3) 0.030(3) 0.005(3)
F15 0.055(3) 0.058(3) 0.033(2) -0.004(2) 0.0086(19) 0.004(2)
F16 0.065(3) 0.079(4) 0.063(3) 0.009(3) 0.005(3) -0.006(3)
F17 0.065(4) 0.070(4) 0.122(5) 0.017(4) 0.026(4) 0.006(3)
F18 0.043(3) 0.080(4) 0.181(8) 0.019(5) 0.003(4) -0.009(3)
F19 0.091(5) 0.064(4) 0.120(5) 0.012(4) -0.048(4) -0.010(3)
F20 0.071(4) 0.063(3) 0.064(3) 0.012(3) -0.009(3) -0.004(3)
N1 0.048(4) 0.040(4) 0.054(4) 0.010(3) 0.010(3) 0.005(3)
N2 0.057(4) 0.034(3) 0.055(4) 0.003(3) 0.005(3) -0.002(3)
N3 0.066(4) 0.030(3) 0.030(3) 0.009(2) -0.007(3) 0.000(3)
N4 0.056(4) 0.025(3) 0.025(3) 0.002(2) -0.002(2) -0.001(3)
N5 0.069(5) 0.039(4) 0.045(4) 0.017(3) 0.006(3) -0.004(3)
N6 0.060(4) 0.025(3) 0.020(2) 0.008(2) -0.001(2) -0.007(3)
N7 0.043(3) 0.033(3) 0.037(3) 0.009(3) 0.008(3) 0.005(3)
N8 0.042(3) 0.030(3) 0.030(3) 0.005(2) 0.005(2) 0.005(3)
N9 0.040(3) 0.054(4) 0.045(3) 0.008(3) -0.001(3) -0.002(3)
N10 0.057(4) 0.045(4) 0.043(3) 0.008(3) 0.012(3) 0.011(3)
N11 0.056(4) 0.028(3) 0.030(3) 0.010(2) 0.009(3) 0.006(3)
N12 0.081(5) 0.048(4) 0.058(4) 0.028(4) 0.016(4) 0.035(4)
C1 0.057(5) 0.042(4) 0.050(4) 0.007(4) 0.005(4) -0.003(4)
C2 0.058(5) 0.040(4) 0.069(5) 0.010(4) 0.007(4) 0.015(4)
C3 0.058(5) 0.042(5) 0.068(5) 0.012(4) 0.016(4) -0.004(4)
C4 0.044(4) 0.041(4) 0.060(5) 0.004(4) 0.009(4) -0.003(4)
C5 0.045(5) 0.051(5) 0.066(5) 0.017(4) 0.013(4) 0.003(4)
C6 0.043(4) 0.050(5) 0.057(5) 0.002(4) 0.007(4) -0.005(4)
C7 0.051(5) 0.055(5) 0.062(5) 0.006(4) 0.008(4) -0.002(4)
C8 0.075(7) 0.060(6) 0.056(5) 0.030(5) 0.003(5) 0.005(5)
C9 0.048(5) 0.038(4) 0.052(4) 0.006(4) 0.009(4) 0.004(4)
C10 0.055(5) 0.041(4) 0.034(3) 0.009(3) 0.006(3) 0.000(4)
C11 0.057(5) 0.038(4) 0.027(3) 0.002(3) -0.005(3) 0.000(4)
C12 0.057(5) 0.027(4) 0.040(4) 0.003(3) 0.001(3) 0.006(3)
C13 0.058(5) 0.040(4) 0.035(3) 0.009(3) 0.007(3) 0.007(4)
C14 0.046(4) 0.035(4) 0.031(3) -0.003(3) 0.009(3) 0.003(3)
C15 0.046(4) 0.042(4) 0.041(4) 0.016(3) 0.006(3) 0.002(4)
C16 0.053(5) 0.028(3) 0.032(3) 0.001(3) 0.009(3) 0.000(3)
C17 0.042(4) 0.046(4) 0.043(4) 0.010(3) 0.008(3) -0.002(3)
C18 0.060(5) 0.034(4) 0.026(3) 0.005(3) -0.003(3) -0.001(3)
C19 0.048(4) 0.028(3) 0.028(3) -0.002(3) -0.006(3) -0.001(3)
C20 0.049(4) 0.036(4) 0.031(3) 0.010(3) 0.002(3) -0.003(3)
C21 0.042(4) 0.051(5) 0.059(5) 0.006(4) 0.005(4) -0.005(4)
C22 0.074(6) 0.057(5) 0.048(5) 0.006(4) 0.003(4) 0.016(5)
C23 0.084(8) 0.098(9) 0.068(6) -0.015(6) -0.009(6) 0.014(7)
C24 0.047(5) 0.109(9) 0.068(6) 0.002(6) -0.002(5) 0.001(6)
C25 0.042(5) 0.067(6) 0.091(7) 0.029(6) 0.004(5) 0.001(5)
C26 0.058(6) 0.058(6) 0.067(6) 0.006(5) 0.000(4) 0.007(5)
C27 0.059(5) 0.040(4) 0.043(4) 0.009(3) 0.009(4) -0.004(4)
C28 0.067(5) 0.038(4) 0.042(4) 0.013(3) 0.006(4) -0.003(4)
C29 0.087(7) 0.044(5) 0.036(4) 0.009(4) 0.006(4) 0.008(5)
C30 0.048(5) 0.037(4) 0.061(5) 0.018(4) 0.004(4) -0.005(4)
C31 0.090(7) 0.053(5) 0.053(5) 0.023(4) 0.014(5) 0.011(5)
C32 0.106(8) 0.032(4) 0.057(5) 0.020(4) 0.030(5) 0.016(5)
C33 0.074(6) 0.045(5) 0.042(4) 0.013(4) 0.006(4) 0.006(4)
C34 0.069(6) 0.072(7) 0.063(6) 0.027(5) -0.013(5) -0.012(5)
C35 0.089(8) 0.091(8) 0.049(5) 0.017(5) -0.012(5) -0.031(7)
C36 0.098(8) 0.066(6) 0.054(5) 0.008(5) -0.011(5) -0.031(6)
C37 0.088(7) 0.046(5) 0.035(4) -0.004(3) 0.013(4) -0.007(5)
C38 0.070(5) 0.040(4) 0.030(3) 0.014(3) 0.000(3) -0.005(4)
C39 0.068(6) 0.037(4) 0.069(6) 0.020(4) 0.014(5) -0.009(4)
C40 0.046(5) 0.061(5) 0.057(5) -0.005(4) 0.013(4) 0.003(4)
C41 0.061(6) 0.073(7) 0.069(6) 0.009(5) 0.013(5) -0.011(5)
C42 0.077(7) 0.059(6) 0.076(6) -0.011(5) 0.013(5) 0.000(5)
C43 0.075(7) 0.039(5) 0.083(7) 0.006(5) 0.010(5) -0.004(5)
C44 0.061(6) 0.042(5) 0.069(6) 0.013(4) 0.011(4) 0.001(4)
C51 0.050(4) 0.026(3) 0.034(3) 0.007(3) -0.001(3) -0.001(3)
C52 0.055(5) 0.028(4) 0.034(3) 0.003(3) -0.009(3) -0.007(3)
C53 0.058(5) 0.024(3) 0.026(3) 0.005(3) -0.004(3) -0.001(3)
C54 0.045(4) 0.023(3) 0.029(3) 0.006(3) -0.003(3) 0.000(3)
C55 0.048(4) 0.024(3) 0.028(3) 0.007(3) -0.003(3) -0.002(3)
C56 0.056(5) 0.038(4) 0.031(3) 0.005(3) 0.006(3) 0.000(4)
C57 0.049(4) 0.027(3) 0.022(3) 0.003(3) -0.003(3) -0.004(3)
C58 0.057(5) 0.030(4) 0.029(3) 0.001(3) 0.003(3) -0.005(3)
C59 0.057(5) 0.039(4) 0.032(3) -0.003(3) 0.001(3) -0.002(4)
C60 0.074(6) 0.030(4) 0.029(3) -0.002(3) -0.008(3) -0.018(4)
C61 0.081(6) 0.026(4) 0.032(3) 0.005(3) -0.001(4) -0.006(4)
C62 0.064(5) 0.025(3) 0.028(3) 0.005(3) -0.006(3) -0.003(3)
C63 0.050(4) 0.020(3) 0.029(3) 0.005(3) -0.006(3) -0.006(3)
C64 0.072(5) 0.031(4) 0.026(3) 0.007(3) -0.007(3) -0.013(4)
C65 0.088(7) 0.033(4) 0.036(4) 0.011(3) -0.010(4) -0.023(4)
C66 0.107(8) 0.032(4) 0.045(4) 0.008(4) -0.032(5) -0.014(5)
C67 0.054(5) 0.036(4) 0.061(5) 0.000(4) -0.025(4) -0.006(4)
C68 0.055(5) 0.036(4) 0.043(4) 0.004(3) 0.003(3) 0.006(4)
C69 0.057(5) 0.030(4) 0.037(4) 0.005(3) 0.007(3) 0.005(3)
C70 0.064(5) 0.027(3) 0.024(3) -0.001(3) 0.002(3) -0.001(3)
C71 0.057(5) 0.023(3) 0.030(3) 0.001(3) 0.000(3) -0.004(3)
C72 0.061(5) 0.024(3) 0.030(3) 0.002(3) 0.002(3) 0.003(3)
C73 0.055(4) 0.024(3) 0.021(3) -0.003(3) -0.001(3) 0.007(3)
C74 0.060(5) 0.030(4) 0.022(3) -0.002(3) -0.004(3) 0.012(3)
C75 0.053(5) 0.037(4) 0.038(4) 0.010(3) -0.010(3) -0.001(4)
C76 0.054(5) 0.030(4) 0.031(3) 0.008(3) -0.002(3) 0.009(3)
C77 0.046(4) 0.025(3) 0.028(3) -0.001(3) 0.004(3) 0.006(3)
C78 0.049(4) 0.029(4) 0.031(3) 0.005(3) 0.001(3) 0.007(3)
C79 0.047(4) 0.039(4) 0.042(4) 0.014(3) 0.002(3) 0.001(3)
C80 0.048(5) 0.046(5) 0.053(4) 0.014(4) 0.002(4) -0.002(4)
C81 0.057(5) 0.046(5) 0.060(5) 0.016(4) 0.000(4) 0.005(4)
C82 0.047(5) 0.059(5) 0.049(4) 0.014(4) -0.004(4) 0.003(4)
C83 0.045(4) 0.050(5) 0.052(4) 0.011(4) -0.001(4) 0.007(4)
C84 0.049(5) 0.060(5) 0.052(5) 0.022(4) 0.000(4) 0.009(4)
C85 0.064(6) 0.050(5) 0.067(6) 0.013(5) -0.009(5) 0.010(5)
C86 0.068(6) 0.056(6) 0.059(5) 0.028(4) 0.004(4) 0.007(5)
C87 0.055(5) 0.046(4) 0.032(3) 0.013(3) -0.001(3) -0.004(4)
C88 0.052(5) 0.044(4) 0.042(4) 0.009(3) 0.010(3) 0.011(4)
C89 0.052(4) 0.023(3) 0.029(3) 0.000(3) -0.002(3) -0.001(3)
C90 0.046(4) 0.038(4) 0.044(4) -0.010(3) 0.002(3) -0.003(3)
C91 0.051(5) 0.051(5) 0.070(6) -0.012(4) -0.012(4) -0.004(4)
C92 0.036(4) 0.046(5) 0.081(6) -0.003(4) 0.000(4) 0.000(4)
C93 0.062(6) 0.045(5) 0.061(5) 0.004(4) 0.015(4) 0.000(4)
C94 0.052(5) 0.036(4) 0.039(4) 0.006(3) 0.005(3) 0.003(4)
C95 0.047(4) 0.035(4) 0.026(3) 0.010(3) 0.004(3) 0.009(3)
C96 0.061(5) 0.031(4) 0.033(3) 0.009(3) -0.004(3) 0.006(4)
C97 0.062(5) 0.025(3) 0.027(3) -0.001(3) 0.003(3) 0.008(3)
C98 0.045(4) 0.028(3) 0.025(3) 0.008(3) 0.006(3) 0.001(3)
C99 0.063(5) 0.028(4) 0.025(3) -0.001(3) -0.007(3) 0.011(3)
C100 0.051(4) 0.039(4) 0.038(4) 0.003(3) 0.000(3) 0.012(4)
C101 0.064(5) 0.029(4) 0.022(3) 0.005(3) 0.004(3) -0.002(3)
C102 0.074(6) 0.035(4) 0.042(4) 0.007(3) 0.002(4) 0.004(4)
C103 0.059(5) 0.051(5) 0.052(5) 0.012(4) 0.020(4) 0.009(4)
C104 0.086(7) 0.034(4) 0.047(5) 0.004(4) 0.020(4) 0.005(4)
C105 0.074(6) 0.027(4) 0.027(3) 0.001(3) 0.004(3) 0.001(4)
C106 0.072(5) 0.025(3) 0.029(3) 0.003(3) 0.007(3) 0.000(3)
C107 0.055(4) 0.026(3) 0.026(3) 0.001(3) 0.003(3) 0.010(3)
C108 0.076(6) 0.036(4) 0.027(3) 0.000(3) 0.006(3) 0.003(4)
C109 0.093(7) 0.024(4) 0.036(4) 0.003(3) 0.001(4) 0.013(4)
C110 0.089(7) 0.038(4) 0.028(3) -0.003(3) -0.010(4) 0.028(4)
C111 0.072(6) 0.050(5) 0.031(3) -0.006(3) -0.004(4) 0.011(4)
C112 0.049(4) 0.044(4) 0.026(3) 0.000(3) -0.003(3) 0.006(3)
C113 0.057(5) 0.045(5) 0.054(5) 0.015(4) -0.006(4) -0.011(4)
C114 0.055(5) 0.069(6) 0.062(5) 0.021(5) -0.006(4) -0.006(5)
C115 0.052(5) 0.053(6) 0.101(8) 0.020(6) 0.020(6) -0.006(5)
C116 0.054(6) 0.044(5) 0.112(9) 0.021(6) -0.004(6) 0.006(4)
C117 0.060(6) 0.050(5) 0.088(7) 0.012(5) -0.018(5) 0.007(5)
C118 0.051(5) 0.062(6) 0.064(5) 0.024(5) -0.015(4) 0.004(4)
C119 0.052(5) 0.037(4) 0.051(4) 0.015(4) 0.010(4) 0.006(4)
C120 0.057(5) 0.048(5) 0.042(4) 0.017(4) 0.009(4) 0.011(4)
C121 0.062(5) 0.038(4) 0.057(5) 0.022(4) 0.025(4) 0.016(4)
C122 0.057(5) 0.045(5) 0.039(4) 0.019(3) 0.001(3) 0.013(4)
C123 0.054(5) 0.068(6) 0.045(4) 0.028(4) 0.003(4) 0.004(4)
C124 0.066(6) 0.051(5) 0.042(4) 0.021(4) 0.006(4) 0.003(4)
C125 0.098(8) 0.067(6) 0.040(4) 0.017(4) 0.013(5) 0.038(6)
C126 0.124(10) 0.105(9) 0.060(6) 0.042(6) 0.041(6) 0.069(8)
C127 0.124(11) 0.114(10) 0.079(7) 0.034(7) 0.029(7) 0.087(9)
C128 0.184(17) 0.168(16) 0.075(8) 0.032(9) 0.043(10) 0.128(15)
C129 0.182(15) 0.063(7) 0.054(6) -0.002(5) -0.017(8) 0.049(8)
C130 0.085(7) 0.053(5) 0.032(4) 0.008(4) -0.005(4) 0.034(5)
C131 0.075(6) 0.040(5) 0.044(4) 0.013(4) 0.010(4) 0.004(4)
C132 0.045(5) 0.057(5) 0.085(7) 0.028(5) 0.002(4) 0.010(4)
C133 0.077(7) 0.050(5) 0.063(5) -0.008(4) -0.006(5) -0.005(5)
C134 0.047(5) 0.043(4) 0.059(5) 0.001(4) -0.004(4) 0.005(4)
C135 0.065(6) 0.039(4) 0.049(4) 0.003(4) 0.005(4) 0.004(4)
C136 0.058(5) 0.042(4) 0.054(5) 0.024(4) 0.007(4) 0.012(4)

loop_
_atom_type_symbol
_atom_type_description
_atom_type_scat_dispersion_real
_atom_type_scat_dispersion_imag
_atom_type_scat_source
C C 0.0033 0.0016 'International Tables Vol C Tables 4.2.6.8 and 6.1.1.4'
H H 0.0000 0.0000 'International Tables Vol C Tables 4.2.6.8 and 6.1.1.4'
F F 0.0171 0.0103 'International Tables Vol C Tables 4.2.6.8 and 6.1.1.4'
N N 0.0061 0.0033 'International Tables Vol C Tables 4.2.6.8 and 6.1.1.4'

loop_
_geom_angle_atom_site_label_1
_geom_angle_atom_site_label_2
_geom_angle_atom_site_label_3
_geom_angle
C46 C45 C50 116.2(9)
C46 C45 C15 120.6(9)
C50 C45 C15 123.2(8)
F6 C46 C45 121.0(9)
F6 C46 C47 118.0(9)
C45 C46 C47 120.8(10)
C48 C47 F7 123.3(11)
C48 C47 C46 120.7(10)
F7 C47 C46 115.6(12)
C47 C48 F8 118.5(10)
C47 C48 C49 119.6(11)
F8 C48 C49 121.6(11)
C48 C49 F9 120.4(10)
C48 C49 C50 121.7(11)
F9 C49 C50 117.8(11)
F10 C50 C49 120.2(10)
F10 C50 C45 119.4(9)
C49 C50 C45 120.4(10)
C46A C45A C50A 128(2)
C46A C45A C15 123(2)
C50A C45A C15 108.5(19)
F6A C46A C45A 129(2)
F6A C46A C47A 118(2)
C45A C46A C47A 113(2)
C48A C47A F7A 124(3)
C48A C47A C46A 120(2)
F7A C47A C46A 114(2)
C47A C48A F8A 117(3)
C47A C48A C49A 123(3)
F8A C48A C49A 120(3)
C48A C49A F9A 127(3)
C48A C49A C50A 120(3)
F9A C49A C50A 113(2)
F10A C50A C45A 123(2)
F10A C50A C49A 123(2)
C45A C50A C49A 114(2)
C4 N1 C1 109.9(7)
C4 N1 H1 125.0
C1 N1 H1 125.0
C9 N2 C6 105.4(7)
C14 N3 C11 109.9(6)
C14 N3 H3N 125.0
C11 N3 H3N 125.0
C16 N4 C19 105.7(6)
C39 N5 C33 119.3(6)
C39 N5 C30 116.7(7)
C33 N5 C30 119.1(7)
C63 N6 C57 118.5(5)
C63 N6 C54 119.8(6)
C57 N6 C54 121.6(5)
C72 N7 C69 109.7(6)
C72 N7 H7N 125.1
C69 N7 H7N 125.1
C77 N8 C74 105.7(6)
C79 N9 C82 108.8(7)
C79 N9 H9N 125.6
C82 N9 H9N 125.6
C87 N10 C84 103.8(7)
C98 N11 C101 121.5(6)
C98 N11 C107 120.4(5)
C101 N11 C107 118.0(5)
C131 N12 C122 118.5(7)
C131 N12 C125 116.4(7)
C122 N12 C125 117.6(7)
C20 C1 C2 129.0(8)
C20 C1 N1 125.3(8)
C2 C1 N1 105.6(7)
C3 C2 C1 109.8(8)
C3 C2 H2 125.1
C1 C2 H2 125.1
C2 C3 C4 107.0(8)
C2 C3 H3 126.5
C4 C3 H3 126.5
N1 C4 C5 128.0(8)
N1 C4 C3 107.7(7)
C5 C4 C3 124.3(8)
C4 C5 C6 124.3(8)
C4 C5 C21 117.0(8)
C6 C5 C21 118.6(7)
N2 C6 C5 125.3(7)
N2 C6 C7 111.3(8)
C5 C6 C7 123.4(8)
C8 C7 C6 105.7(8)
C8 C7 H7 127.1
C6 C7 H7 127.1
C7 C8 C9 106.6(8)
C7 C8 H8 126.7
C9 C8 H8 126.7
N2 C9 C10 126.3(7)
N2 C9 C8 110.9(7)
C10 C9 C8 122.6(7)
C11 C10 C9 125.8(7)
C11 C10 C27 117.0(7)
C9 C10 C27 116.9(7)
C10 C11 C12 128.3(7)
C10 C11 N3 124.7(7)
C12 C11 N3 107.1(7)
C13 C12 C11 108.8(7)
C13 C12 H12 125.6
C11 C12 H12 125.6
C12 C13 C14 107.3(7)
C12 C13 H13 126.3
C14 C13 H13 126.3
N3 C14 C15 126.6(7)
N3 C14 C13 106.9(6)
C15 C14 C13 126.2(7)
C14 C15 C16 126.5(7)
C14 C15 C45A 109.1(14)
C16 C15 C45A 119.3(12)
C14 C15 C45 116.0(7)
C16 C15 C45 117.2(7)
N4 C16 C15 125.7(7)
N4 C16 C17 111.5(6)
C15 C16 C17 122.7(7)
C18 C17 C16 104.8(7)
C18 C17 H17 127.6
C16 C17 H17 127.6
C17 C18 C19 108.3(6)
C17 C18 H18 125.9
C19 C18 H18 125.9
N4 C19 C20 125.2(7)
N4 C19 C18 109.7(6)
C20 C19 C18 125.0(6)
C1 C20 C19 126.3(7)
C1 C20 C51 116.0(7)
C19 C20 C51 117.4(7)
C26 C21 C22 115.7(9)
C26 C21 C5 122.0(8)
C22 C21 C5 122.1(8)
C23 C22 F1 119.4(9)
C23 C22 C21 121.7(9)
F1 C22 C21 118.9(9)
C22 C23 C24 121.4(11)
C22 C23 F2 118.2(10)
C24 C23 F2 120.4(11)
C25 C24 F3 121.2(10)
C25 C24 C23 118.6(10)
F3 C24 C23 120.2(11)
C24 C25 F4 119.9(9)
C24 C25 C26 120.4(10)
F4 C25 C26 119.7(10)
F5 C26 C21 120.5(9)
F5 C26 C25 117.1(9)
C21 C26 C25 122.1(10)
C28 C27 C32 117.8(7)
C28 C27 C10 124.0(7)
C32 C27 C10 118.1(7)
C27 C28 C29 120.8(8)
C27 C28 H28 119.6
C29 C28 H28 119.6
C30 C29 C28 119.8(8)
C30 C29 H29 120.1
C28 C29 H29 120.1
C29 C30 C31 121.4(8)
C29 C30 N5 119.5(7)
C31 C30 N5 119.0(8)
C30 C31 C32 117.7(8)
C30 C31 H31 121.1
C32 C31 H31 121.1
C27 C32 C31 122.4(8)
C27 C32 H32 118.8
C31 C32 H32 118.8
C38 C33 N5 118.7(8)
C38 C33 C34 119.1(8)
N5 C33 C34 122.2(7)
C35 C34 C33 119.7(9)
C35 C34 H34 120.2
C33 C34 H34 120.2
C34 C35 C36 119.8(9)
C34 C35 H35 120.1
C36 C35 H35 120.1
C37 C36 C35 119.7(9)
C37 C36 H36 120.1
C35 C36 H36 120.1
C36 C37 C38 120.1(8)
C36 C37 H37 120.0
C38 C37 H37 120.0
C33 C38 C37 121.6(8)
C33 C38 H38 119.2
C37 C38 H38 119.2
C40 C39 N5 124.1(9)
C40 C39 C44 114.3(9)
N5 C39 C44 121.5(8)
C41 C40 C39 125.0(10)
C41 C40 H40 117.5
C39 C40 H40 117.5
C40 C41 C42 118.0(9)
C40 C41 H41 121.0
C42 C41 H41 121.0
C43 C42 C41 118.4(10)
C43 C42 H42 120.8
C41 C42 H42 120.8
C44 C43 C42 122.7(10)
C44 C43 H43 118.7
C42 C43 H43 118.7
C43 C44 C39 121.3(9)
C43 C44 H44 119.3
C39 C44 H44 119.3
C56 C51 C52 117.6(6)
C56 C51 C20 122.6(6)
C52 C51 C20 119.8(6)
C53 C52 C51 120.5(6)
C53 C52 H52 119.7
C51 C52 H52 119.7
C54 C53 C52 120.7(6)
C54 C53 H53 119.7
C52 C53 H53 119.7
C53 C54 C55 119.8(6)
C53 C54 N6 120.3(6)
C55 C54 N6 120.0(6)
C56 C55 C54 120.1(6)
C56 C55 H55 120.0
C54 C55 H55 120.0
C55 C56 C51 121.4(6)
C55 C56 H56 119.3
C51 C56 H56 119.3
C62 C57 C58 121.1(7)
C62 C57 N6 118.9(6)
C58 C57 N6 119.9(6)
C59 C58 C57 119.0(7)
C59 C58 H58 120.5
C57 C58 H58 120.5
C58 C59 C60 119.4(7)
C58 C59 H59 120.3
C60 C59 H59 120.3
C61 C60 C59 120.8(7)
C61 C60 H60 119.6
C59 C60 H60 119.6
C60 C61 C62 119.4(7)
C60 C61 H61 120.3
C62 C61 H61 120.3
C57 C62 C61 120.2(7)
C57 C62 H62 119.9
C61 C62 H62 119.9
C68 C63 C64 118.4(6)
C68 C63 N6 122.8(6)
C64 C63 N6 118.7(7)
C65 C64 C63 122.0(8)
C65 C64 H64 119.0
C63 C64 H64 119.0
C66 C65 C64 118.7(8)
C66 C65 H65 120.6
C64 C65 H65 120.6
C67 C66 C65 119.6(7)
C67 C66 H66 120.2
C65 C66 H66 120.2
C66 C67 C68 122.0(8)
C66 C67 H67 119.0
C68 C67 H67 119.0
C63 C68 C67 119.2(7)
C63 C68 H68 120.4
C67 C68 H68 120.4
N7 C69 C88 124.0(7)
N7 C69 C70 107.1(7)
C88 C69 C70 128.7(7)
C71 C70 C69 108.4(6)
C71 C70 H70 125.8
C69 C70 H70 125.8
C70 C71 C72 107.8(7)
C70 C71 H71 126.1
C72 C71 H71 126.1
C73 C72 N7 126.3(7)
C73 C72 C71 126.9(7)
N7 C72 C71 106.9(6)
C74 C73 C72 129.2(7)
C74 C73 C89 115.3(6)
C72 C73 C89 115.5(6)
C73 C74 N8 123.8(6)
C73 C74 C75 126.8(7)
N8 C74 C75 109.4(6)
C76 C75 C74 107.8(7)
C76 C75 H75 126.1
C74 C75 H75 126.1
C75 C76 C77 106.0(6)
C75 C76 H76 127.0
C77 C76 H76 127.0
N8 C77 C78 126.2(7)
N8 C77 C76 111.2(6)
C78 C77 C76 122.7(6)
C77 C78 C79 125.3(6)
C77 C78 C95 118.3(6)
C79 C78 C95 116.5(6)
N9 C79 C78 125.1(7)
N9 C79 C80 108.0(7)
C78 C79 C80 126.9(7)
C81 C80 C79 106.9(7)
C81 C80 H80 126.6
C79 C80 H80 126.6
C80 C81 C82 109.3(8)
C80 C81 H81 125.4
C82 C81 H81 125.4
N9 C82 C83 124.6(8)
N9 C82 C81 107.1(7)
C83 C82 C81 128.3(8)
C84 C83 C82 127.4(8)
C84 C83 C113 117.7(7)
C82 C83 C113 114.8(7)
C83 C84 N10 125.8(8)
C83 C84 C85 123.2(8)
N10 C84 C85 111.0(8)
C86 C85 C84 105.7(9)
C86 C85 H85 127.1
C84 C85 H85 127.1
C85 C86 C87 106.9(8)
C85 C86 H86 126.6
C87 C86 H86 126.6
N10 C87 C88 124.3(7)
N10 C87 C86 112.6(7)
C88 C87 C86 123.0(7)
C69 C88 C87 125.8(7)
C69 C88 C119 117.5(7)
C87 C88 C119 116.3(7)
C94 C89 C90 115.8(7)
C94 C89 C73 122.2(6)
C90 C89 C73 122.0(6)
F11 C90 C91 119.1(7)
F11 C90 C89 118.6(7)
C91 C90 C89 122.3(7)
F12 C91 C92 120.6(8)
F12 C91 C90 119.7(8)
C92 C91 C90 119.8(8)
F13 C92 C91 119.8(8)
F13 C92 C93 120.5(8)
C91 C92 C93 119.6(8)
F14 C93 C94 121.2(8)
F14 C93 C92 119.2(8)
C94 C93 C92 119.6(8)
F15 C94 C93 117.2(7)
F15 C94 C89 119.8(7)
C93 C94 C89 123.0(7)
C100 C95 C96 118.3(6)
C100 C95 C78 120.8(6)
C96 C95 C78 120.9(6)
C97 C96 C95 120.8(7)
C97 C96 H96 119.6
C95 C96 H96 119.6
C96 C97 C98 120.9(6)
C96 C97 H97 119.5
C98 C97 H97 119.5
C99 C98 N11 121.6(6)
C99 C98 C97 117.6(6)
N11 C98 C97 120.8(6)
C100 C99 C98 121.3(6)
C100 C99 H99 119.3
C98 C99 H99 119.3
C95 C100 C99 120.8(6)
C95 C100 H100 119.6
C99 C100 H100 119.6
C102 C101 C106 119.3(7)
C102 C101 N11 120.7(6)
C106 C101 N11 120.0(7)
C103 C102 C101 120.7(8)
C103 C102 H102 119.6
C101 C102 H102 119.6
C102 C103 C104 120.0(9)
C102 C103 H103 120.0
C104 C103 H103 120.0
C105 C104 C103 119.9(7)
C105 C104 H104 120.0
C103 C104 H104 120.0
C104 C105 C106 121.9(7)
C104 C105 H105 119.0
C106 C105 H105 119.0
C105 C106 C101 118.0(8)
C105 C106 H106 121.0
C101 C106 H106 121.0
C112 C107 C108 119.0(7)
C112 C107 N11 121.4(6)
C108 C107 N11 119.6(7)
C109 C108 C107 120.2(8)
C109 C108 H108 119.9
C107 C108 H108 119.9
C108 C109 C110 122.1(8)
C108 C109 H109 119.0
C110 C109 H109 119.0
C111 C110 C109 116.8(8)
C111 C110 H110 121.6
C109 C110 H110 121.6
C112 C111 C110 122.1(9)
C112 C111 H111 118.9
C110 C111 H111 118.9
C111 C112 C107 119.8(7)
C111 C112 H112 120.1
C107 C112 H112 120.1
C114 C113 C118 118.6(9)
C114 C113 C83 120.7(8)
C118 C113 C83 120.4(8)
C113 C114 F16 121.6(8)
C113 C114 C115 121.3(10)
F16 C114 C115 117.0(9)
F17 C115 C116 122.0(9)
F17 C115 C114 119.0(11)
C116 C115 C114 118.9(10)
F18 C116 C115 118.1(11)
F18 C116 C117 122.5(11)
C115 C116 C117 119.3(10)
C118 C117 F19 118.3(10)
C118 C117 C116 122.0(10)
F19 C117 C116 119.7(10)
F20 C118 C117 119.4(9)
F20 C118 C113 120.8(8)
C117 C118 C113 119.8(10)
C124 C119 C120 120.3(7)
C124 C119 C88 119.2(7)
C120 C119 C88 120.5(8)
C119 C120 C121 118.2(8)
C119 C120 H120 120.9
C121 C120 H120 120.9
C122 C121 C120 120.9(8)
C122 C121 H121 119.6
C120 C121 H121 119.6
C121 C122 C123 120.0(7)
C121 C122 N12 119.0(8)
C123 C122 N12 120.9(8)
C122 C123 C124 119.3(8)
C122 C123 H123 120.4
C124 C123 H123 120.4
C119 C124 C123 121.3(9)
C119 C124 H124 119.4
C123 C124 H124 119.4
C130 C125 C126 120.6(9)
C130 C125 N12 119.4(9)
C126 C125 N12 119.9(10)
C127 C126 C125 120.1(12)
C127 C126 H126 120.0
C125 C126 H126 120.0
C126 C127 C128 119.9(13)
C126 C127 H127 120.0
C128 C127 H127 120.0
C127 C128 C129 119.6(11)
C127 C128 H128 120.2
C129 C128 H128 120.2
C130 C129 C128 118.4(13)
C130 C129 H129 120.8
C128 C129 H129 120.8
C125 C130 C129 121.1(11)
C125 C130 H130 119.4
C129 C130 H130 119.4
C132 C131 C136 120.6(8)
C132 C131 N12 121.7(8)
C136 C131 N12 117.7(8)
C131 C132 C133 120.7(9)
C131 C132 H132 119.6
C133 C132 H132 119.6
C134 C133 C132 118.7(9)
C134 C133 H133 120.6
C132 C133 H133 120.6
C135 C134 C133 119.5(8)
C135 C134 H134 120.2
C133 C134 H134 120.2
C134 C135 C136 121.8(8)
C134 C135 H135 119.1
C136 C135 H135 119.1
C131 C136 C135 118.5(8)
C131 C136 H136 120.7
C135 C136 H136 120.7

loop_
_geom_bond_atom_site_label_1
_geom_bond_atom_site_label_2
_geom_bond_distance
F1 C22 1.371(11)
F2 C23 1.392(14)
F3 C24 1.358(12)
F4 C25 1.361(12)
F5 C26 1.351(11)
C45 C46 1.389(14)
C45 C50 1.427(16)
C45 C15 1.576(12)
C46 F6 1.348(12)
C46 C47 1.440(15)
C47 C48 1.337(18)
C47 F7 1.369(15)
C48 F8 1.359(12)
C48 C49 1.366(17)
C49 F9 1.372(14)
C49 C50 1.394(14)
C50 F10 1.311(12)
C45A C46A 1.38(3)
C45A C50A 1.39(3)
C45A C15 1.46(2)
C46A F6A 1.31(2)
C46A C47A 1.44(3)
C47A C48A 1.34(3)
C47A F7A 1.36(3)
C48A F8A 1.35(3)
C48A C49A 1.36(3)
C49A F9A 1.36(3)
C49A C50A 1.41(3)
C50A F10A 1.32(2)
F11 C90 1.349(8)
F12 C91 1.350(10)
F13 C92 1.352(10)
F14 C93 1.358(10)
F15 C94 1.354(9)
F16 C114 1.362(11)
F17 C115 1.353(12)
F18 C116 1.355(11)
F19 C117 1.366(12)
F20 C118 1.333(11)
N1 C4 1.363(10)
N1 C1 1.423(10)
N1 H1 0.8800
N2 C9 1.379(10)
N2 C6 1.385(11)
N3 C14 1.346(10)
N3 C11 1.402(9)
N3 H3N 0.8800
N4 C16 1.347(10)
N4 C19 1.398(9)
N5 C39 1.399(12)
N5 C33 1.421(12)
N5 C30 1.463(9)
N6 C63 1.425(8)
N6 C57 1.441(9)
N6 C54 1.446(8)
N7 C72 1.399(10)
N7 C69 1.407(9)
N7 H7N 0.8800
N8 C77 1.375(8)
N8 C74 1.401(10)
N9 C79 1.372(10)
N9 C82 1.383(10)
N9 H9N 0.8800
N10 C87 1.370(10)
N10 C84 1.398(11)
N11 C98 1.414(8)
N11 C101 1.431(8)
N11 C107 1.442(9)
N12 C131 1.425(11)
N12 C122 1.440(9)
N12 C125 1.443(11)
C1 C20 1.380(11)
C1 C2 1.415(12)
C2 C3 1.380(13)
C2 H2 0.9500
C3 C4 1.443(12)
C3 H3 0.9500
C4 C5 1.415(11)
C5 C6 1.421(12)
C5 C21 1.527(12)
C6 C7 1.463(12)
C7 C8 1.385(13)
C7 H7 0.9500
C8 C9 1.464(13)
C8 H8 0.9500
C9 C10 1.430(11)
C10 C11 1.391(11)
C10 C27 1.494(10)
C11 C12 1.398(11)
C12 C13 1.366(11)
C12 H12 0.9500
C13 C14 1.453(10)
C13 H13 0.9500
C14 C15 1.395(10)
C15 C16 1.431(10)
C16 C17 1.486(10)
C17 C18 1.353(11)
C17 H17 0.9500
C18 C19 1.446(11)
C18 H18 0.9500
C19 C20 1.412(10)
C20 C51 1.510(9)
C21 C26 1.381(13)
C21 C22 1.397(13)
C22 C23 1.361(15)
C23 C24 1.370(16)
C24 C25 1.352(16)
C25 C26 1.388(13)
C27 C28 1.381(12)
C27 C32 1.401(11)
C28 C29 1.433(10)
C28 H28 0.9500
C29 C30 1.370(12)
C29 H29 0.9500
C30 C31 1.393(13)
C31 C32 1.421(11)
C31 H31 0.9500
C32 H32 0.9500
C33 C38 1.376(11)
C33 C34 1.430(13)
C34 C35 1.406(15)
C34 H34 0.9500
C35 C36 1.415(15)
C35 H35 0.9500
C36 C37 1.392(13)
C36 H36 0.9500
C37 C38 1.399(12)
C37 H37 0.9500
C38 H38 0.9500
C39 C40 1.394(11)
C39 C44 1.443(14)
C40 C41 1.353(13)
C40 H40 0.9500
C41 C42 1.426(15)
C41 H41 0.9500
C42 C43 1.373(14)
C42 H42 0.9500
C43 C44 1.332(13)
C43 H43 0.9500
C44 H44 0.9500
C51 C56 1.415(11)
C51 C52 1.419(9)
C52 C53 1.403(9)
C52 H52 0.9500
C53 C54 1.388(10)
C53 H53 0.9500
C54 C55 1.398(9)
C55 C56 1.394(9)
C55 H55 0.9500
C56 H56 0.9500
C57 C62 1.378(10)
C57 C58 1.409(10)
C58 C59 1.401(11)
C58 H58 0.9500
C59 C60 1.415(11)
C59 H59 0.9500
C60 C61 1.388(12)
C60 H60 0.9500
C61 C62 1.402(11)
C61 H61 0.9500
C62 H62 0.9500
C63 C68 1.375(11)
C63 C64 1.410(10)
C64 C65 1.400(10)
C64 H64 0.9500
C65 C66 1.387(14)
C65 H65 0.9500
C66 C67 1.369(13)
C66 H66 0.9500
C67 C68 1.416(11)
C67 H67 0.9500
C68 H68 0.9500
C69 C88 1.424(11)
C69 C70 1.437(11)
C70 C71 1.396(11)
C70 H70 0.9500
C71 C72 1.453(10)
C71 H71 0.9500
C72 C73 1.389(10)
C73 C74 1.379(10)
C73 C89 1.523(10)
C74 C75 1.460(10)
C75 C76 1.363(11)
C75 H75 0.9500
C76 C77 1.463(10)
C76 H76 0.9500
C77 C78 1.407(10)
C78 C79 1.425(11)
C78 C95 1.507(9)
C79 C80 1.453(11)
C80 C81 1.345(12)
C80 H80 0.9500
C81 C82 1.436(12)
C81 H81 0.9500
C82 C83 1.423(11)
C83 C84 1.380(12)
C83 C113 1.561(12)
C84 C85 1.498(12)
C85 C86 1.345(13)
C85 H85 0.9500
C86 C87 1.469(12)
C86 H86 0.9500
C87 C88 1.442(11)
C88 C119 1.529(10)
C89 C94 1.388(10)
C89 C90 1.414(10)
C90 C91 1.396(12)
C91 C92 1.374(13)
C92 C93 1.401(13)
C93 C94 1.386(12)
C95 C100 1.397(10)
C95 C96 1.427(9)
C96 C97 1.382(9)
C96 H96 0.9500
C97 C98 1.425(9)
C97 H97 0.9500
C98 C99 1.410(9)
C99 C100 1.399(10)
C99 H99 0.9500
C100 H100 0.9500
C101 C102 1.406(12)
C101 C106 1.415(10)
C102 C103 1.386(11)
C102 H102 0.9500
C103 C104 1.388(13)
C103 H103 0.9500
C104 C105 1.371(13)
C104 H104 0.9500
C105 C106 1.409(10)
C105 H105 0.9500
C106 H106 0.9500
C107 C112 1.406(11)
C107 C108 1.406(10)
C108 C109 1.373(12)
C108 H108 0.9500
C109 C110 1.416(13)
C109 H109 0.9500
C110 C111 1.401(12)
C110 H110 0.9500
C111 C112 1.390(11)
C111 H111 0.9500
C112 H112 0.9500
C113 C114 1.340(13)
C113 C118 1.402(13)
C114 C115 1.432(13)
C115 C116 1.359(16)
C116 C117 1.369(16)
C117 C118 1.365(13)
C119 C124 1.366(12)
C119 C120 1.412(12)
C120 C121 1.451(10)
C120 H120 0.9500
C121 C122 1.360(12)
C121 H121 0.9500
C122 C123 1.414(13)
C123 C124 1.418(10)
C123 H123 0.9500
C124 H124 0.9500
C125 C130 1.395(14)
C125 C126 1.419(15)
C126 C127 1.390(15)
C126 H126 0.9500
C127 C128 1.43(2)
C127 H127 0.9500
C128 C129 1.45(2)
C128 H128 0.9500
C129 C130 1.400(14)
C129 H129 0.9500
C130 H130 0.9500
C131 C132 1.380(13)
C131 C136 1.417(12)
C132 C133 1.447(14)
C132 H132 0.9500
C133 C134 1.410(13)
C133 H133 0.9500
C134 C135 1.398(12)
C134 H134 0.9500
C135 C136 1.417(12)
C135 H135 0.9500
C136 H136 0.9500

loop_
_geom_torsion_atom_site_label_1
_geom_torsion_atom_site_label_2
_geom_torsion_atom_site_label_3
_geom_torsion_atom_site_label_4
_geom_torsion
C50 C45 C46 F6 -178.3(9)
C15 C45 C46 F6 0.7(14)
C50 C45 C46 C47 6.1(15)
C15 C45 C46 C47 -174.8(9)
F6 C46 C47 C48 178.2(11)
C45 C46 C47 C48 -6.1(19)
F6 C46 C47 F7 4.8(16)
C45 C46 C47 F7 -179.5(10)
F7 C47 C48 F8 -1(2)
C46 C47 C48 F8 -173.8(11)
F7 C47 C48 C49 173.0(12)
C46 C47 C48 C49 0(2)
C47 C48 C49 F9 -177.6(12)
F8 C48 C49 F9 -3.8(18)
C47 C48 C49 C50 5.4(19)
F8 C48 C49 C50 179.2(11)
C48 C49 C50 F10 177.0(11)
F9 C49 C50 F10 -0.1(17)
C48 C49 C50 C45 -5.2(18)
F9 C49 C50 C45 177.7(10)
C46 C45 C50 F10 177.2(9)
C15 C45 C50 F10 -1.9(16)
C46 C45 C50 C49 -0.7(16)
C15 C45 C50 C49 -179.7(9)
C50A C45A C46A F6A -175(4)
C15 C45A C46A F6A -2(6)
C50A C45A C46A C47A 10(6)
C15 C45A C46A C47A -177(3)
F6A C46A C47A C48A 178(5)
C45A C46A C47A C48A -6(7)
F6A C46A C47A F7A 9(6)
C45A C46A C47A F7A -175(4)
F7A C47A C48A F8A -8(9)
C46A C47A C48A F8A -176(5)
F7A C47A C48A C49A 167(6)
C46A C47A C48A C49A 0(10)
C47A C48A C49A F9A 179(5)
F8A C48A C49A F9A -5(11)
C47A C48A C49A C50A 4(11)
F8A C48A C49A C50A 180(5)
C46A C45A C50A F10A 179(4)
C15 C45A C50A F10A 5(5)
C46A C45A C50A C49A -7(6)
C15 C45A C50A C49A 180(4)
C48A C49A C50A F10A 174(5)
F9A C49A C50A F10A -2(7)
C48A C49A C50A C45A -1(8)
F9A C49A C50A C45A -177(4)
C4 N1 C1 C20 -176.1(8)
C4 N1 C1 C2 0.7(9)
C20 C1 C2 C3 176.6(9)
N1 C1 C2 C3 0.0(10)
C1 C2 C3 C4 -0.6(10)
C1 N1 C4 C5 176.9(9)
C1 N1 C4 C3 -1.1(9)
C2 C3 C4 N1 1.0(10)
C2 C3 C4 C5 -177.0(9)
N1 C4 C5 C6 4.6(15)
C3 C4 C5 C6 -177.7(9)
N1 C4 C5 C21 -171.8(8)
C3 C4 C5 C21 5.8(13)
C9 N2 C6 C5 175.3(8)
C9 N2 C6 C7 -2.7(9)
C4 C5 C6 N2 -0.8(15)
C21 C5 C6 N2 175.5(8)
C4 C5 C6 C7 176.9(8)
C21 C5 C6 C7 -6.7(13)
N2 C6 C7 C8 2.1(10)
C5 C6 C7 C8 -175.9(9)
C6 C7 C8 C9 -0.6(10)
C6 N2 C9 C10 179.0(8)
C6 N2 C9 C8 2.3(9)
C7 C8 C9 N2 -1.1(11)
C7 C8 C9 C10 -177.9(8)
N2 C9 C10 C11 -6.4(13)
C8 C9 C10 C11 169.9(8)
N2 C9 C10 C27 166.5(7)
C8 C9 C10 C27 -17.2(12)
C9 C10 C11 C12 -177.5(8)
C27 C10 C11 C12 9.6(12)
C9 C10 C11 N3 2.3(13)
C27 C10 C11 N3 -170.6(7)
C14 N3 C11 C10 179.6(7)
C14 N3 C11 C12 -0.6(8)
C10 C11 C12 C13 179.3(8)
N3 C11 C12 C13 -0.5(8)
C11 C12 C13 C14 1.3(9)
C11 N3 C14 C15 -172.5(7)
C11 N3 C14 C13 1.3(8)
C12 C13 C14 N3 -1.6(8)
C12 C13 C14 C15 172.2(7)
N3 C14 C15 C16 -2.2(13)
C13 C14 C15 C16 -174.9(7)
N3 C14 C15 C45A -156.3(13)
C13 C14 C15 C45A 31.0(15)
N3 C14 C15 C45 171.8(7)
C13 C14 C15 C45 -0.9(11)
C46A C45A C15 C14 98(3)
C50A C45A C15 C14 -88(3)
C46A C45A C15 C16 -59(4)
C50A C45A C15 C16 116(2)
C46 C45 C15 C14 73.8(11)
C50 C45 C15 C14 -107.2(11)
C46 C45 C15 C16 -111.7(10)
C50 C45 C15 C16 67.3(12)
C19 N4 C16 C15 177.2(7)
C19 N4 C16 C17 1.3(8)
C14 C15 C16 N4 5.9(13)
C45A C15 C16 N4 157.7(15)
C45 C15 C16 N4 -168.0(7)
C14 C15 C16 C17 -178.7(7)
C45A C15 C16 C17 -26.9(18)
C45 C15 C16 C17 7.4(11)
N4 C16 C17 C18 -1.6(8)
C15 C16 C17 C18 -177.6(7)
C16 C17 C18 C19 1.2(8)
C16 N4 C19 C20 177.2(7)
C16 N4 C19 C18 -0.6(7)
C17 C18 C19 N4 -0.5(8)
C17 C18 C19 C20 -178.2(7)
C2 C1 C20 C19 -176.9(8)
N1 C1 C20 C19 -0.9(13)
C2 C1 C20 C51 -3.3(13)
N1 C1 C20 C51 172.7(7)
N4 C19 C20 C1 -1.0(12)
C18 C19 C20 C1 176.4(7)
N4 C19 C20 C51 -174.5(6)
C18 C19 C20 C51 2.9(10)
C4 C5 C21 C26 -73.6(11)
C6 C5 C21 C26 109.8(10)
C4 C5 C21 C22 101.0(10)
C6 C5 C21 C22 -75.7(11)
C26 C21 C22 C23 -3.3(14)
C5 C21 C22 C23 -178.1(10)
C26 C21 C22 F1 175.5(8)
C5 C21 C22 F1 0.6(13)
F1 C22 C23 C24 -178.1(11)
C21 C22 C23 C24 0.7(18)
F1 C22 C23 F2 2.9(16)
C21 C22 C23 F2 -178.3(10)
C22 C23 C24 C25 0.8(19)
F2 C23 C24 C25 179.7(11)
C22 C23 C24 F3 -179.2(11)
F2 C23 C24 F3 -0.3(19)
F3 C24 C25 F4 -0.6(16)
C23 C24 C25 F4 179.4(10)
F3 C24 C25 C26 -179.4(10)
C23 C24 C25 C26 0.6(17)
C22 C21 C26 F5 177.8(8)
C5 C21 C26 F5 -7.3(13)
C22 C21 C26 C25 4.7(14)
C5 C21 C26 C25 179.5(8)
C24 C25 C26 F5 -176.8(9)
F4 C25 C26 F5 4.4(13)
C24 C25 C26 C21 -3.5(15)
F4 C25 C26 C21 177.8(8)
C11 C10 C27 C28 -70.2(11)
C9 C10 C27 C28 116.2(10)
C11 C10 C27 C32 106.0(10)
C9 C10 C27 C32 -67.6(11)
C32 C27 C28 C29 1.1(14)
C10 C27 C28 C29 177.3(8)
C27 C28 C29 C30 1.9(14)
C28 C29 C30 C31 -2.5(14)
C28 C29 C30 N5 -178.7(8)
C39 N5 C30 C29 151.8(9)
C33 N5 C30 C29 -53.2(12)
C39 N5 C30 C31 -24.5(12)
C33 N5 C30 C31 130.6(10)
C29 C30 C31 C32 0.1(15)
N5 C30 C31 C32 176.3(9)
C28 C27 C32 C31 -3.6(16)
C10 C27 C32 C31 179.9(10)
C30 C31 C32 C27 3.0(17)
C39 N5 C33 C38 -53.2(12)
C30 N5 C33 C38 152.4(8)
C39 N5 C33 C34 125.5(10)
C30 N5 C33 C34 -28.8(13)
C38 C33 C34 C35 2.4(15)
N5 C33 C34 C35 -176.3(10)
C33 C34 C35 C36 -2.0(17)
C34 C35 C36 C37 1.0(17)
C35 C36 C37 C38 -0.3(16)
N5 C33 C38 C37 177.0(8)
C34 C33 C38 C37 -1.8(14)
C36 C37 C38 C33 0.7(14)
C33 N5 C39 C40 -31.7(13)
C30 N5 C39 C40 123.3(9)
C33 N5 C39 C44 147.1(8)
C30 N5 C39 C44 -58.0(11)
N5 C39 C40 C41 -177.0(9)
C44 C39 C40 C41 4.2(14)
C39 C40 C41 C42 -0.4(16)
C40 C41 C42 C43 -2.3(16)
C41 C42 C43 C44 0.8(16)
C42 C43 C44 C39 3.4(15)
C40 C39 C44 C43 -5.7(13)
N5 C39 C44 C43 175.5(9)
C1 C20 C51 C56 118.7(9)
C19 C20 C51 C56 -67.2(10)
C1 C20 C51 C52 -62.3(10)
C19 C20 C51 C52 111.9(8)
C56 C51 C52 C53 1.5(11)
C20 C51 C52 C53 -177.6(7)
C51 C52 C53 C54 -1.3(12)
C52 C53 C54 C55 -0.9(11)
C52 C53 C54 N6 177.6(7)
C63 N6 C54 C53 24.3(10)
C57 N6 C54 C53 -158.9(7)
C63 N6 C54 C55 -157.3(7)
C57 N6 C54 C55 19.5(10)
C53 C54 C55 C56 2.7(11)
N6 C54 C55 C56 -175.8(7)
C54 C55 C56 C51 -2.4(11)
C52 C51 C56 C55 0.3(11)
C20 C51 C56 C55 179.3(7)
C63 N6 C57 C62 39.9(9)
C54 N6 C57 C62 -136.9(7)
C63 N6 C57 C58 -137.5(7)
C54 N6 C57 C58 45.7(9)
C62 C57 C58 C59 0.4(10)
N6 C57 C58 C59 177.8(6)
C57 C58 C59 C60 -0.1(10)
C58 C59 C60 C61 0.6(11)
C59 C60 C61 C62 -1.4(11)
C58 C57 C62 C61 -1.2(10)
N6 C57 C62 C61 -178.7(6)
C60 C61 C62 C57 1.7(11)
C57 N6 C63 C68 -127.4(7)
C54 N6 C63 C68 49.4(10)
C57 N6 C63 C64 50.2(9)
C54 N6 C63 C64 -132.9(7)
C68 C63 C64 C65 -1.1(11)
N6 C63 C64 C65 -178.9(7)
C63 C64 C65 C66 0.9(12)
C64 C65 C66 C67 -1.1(12)
C65 C66 C67 C68 1.6(13)
C64 C63 C68 C67 1.5(11)
N6 C63 C68 C67 179.2(7)
C66 C67 C68 C63 -1.8(12)
C72 N7 C69 C88 172.9(7)
C72 N7 C69 C70 -2.3(8)
N7 C69 C70 C71 0.8(8)
C88 C69 C70 C71 -174.1(7)
C69 C70 C71 C72 0.9(8)
C69 N7 C72 C73 -176.1(6)
C69 N7 C72 C71 2.9(8)
C70 C71 C72 C73 176.7(6)
C70 C71 C72 N7 -2.4(7)
N7 C72 C73 C74 3.1(11)
C71 C72 C73 C74 -175.7(7)
N7 C72 C73 C89 -178.5(6)
C71 C72 C73 C89 2.6(10)
C72 C73 C74 N8 -1.7(11)
C89 C73 C74 N8 -180.0(6)
C72 C73 C74 C75 177.8(7)
C89 C73 C74 C75 -0.5(10)
C77 N8 C74 C73 -179.9(6)
C77 N8 C74 C75 0.6(7)
C73 C74 C75 C76 179.5(7)
N8 C74 C75 C76 -1.0(8)
C74 C75 C76 C77 1.0(8)
C74 N8 C77 C78 -179.0(6)
C74 N8 C77 C76 0.1(7)
C75 C76 C77 N8 -0.7(8)
C75 C76 C77 C78 178.4(6)
N8 C77 C78 C79 6.3(11)
C76 C77 C78 C79 -172.6(7)
N8 C77 C78 C95 -174.1(6)
C76 C77 C78 C95 6.9(10)
C82 N9 C79 C78 -180.0(7)
C82 N9 C79 C80 0.8(9)
C77 C78 C79 N9 -6.3(12)
C95 C78 C79 N9 174.1(7)
C77 C78 C79 C80 172.7(7)
C95 C78 C79 C80 -6.9(11)
N9 C79 C80 C81 0.1(10)
C78 C79 C80 C81 -179.0(8)
C79 C80 C81 C82 -1.0(10)
C79 N9 C82 C83 175.8(8)
C79 N9 C82 C81 -1.4(9)
C80 C81 C82 N9 1.5(10)
C80 C81 C82 C83 -175.6(9)
N9 C82 C83 C84 7.9(15)
C81 C82 C83 C84 -175.4(9)
N9 C82 C83 C113 -173.2(8)
C81 C82 C83 C113 3.4(14)
C82 C83 C84 N10 -1.8(16)
C113 C83 C84 N10 179.4(8)
C82 C83 C84 C85 177.5(9)
C113 C83 C84 C85 -1.3(13)
C87 N10 C84 C83 177.6(9)
C87 N10 C84 C85 -1.8(10)
C83 C84 C85 C86 -177.9(9)
N10 C84 C85 C86 1.5(11)
C84 C85 C86 C87 -0.5(11)
C84 N10 C87 C88 179.1(8)
C84 N10 C87 C86 1.5(9)
C85 C86 C87 N10 -0.7(11)
C85 C86 C87 C88 -178.2(8)
N7 C69 C88 C87 0.6(12)
C70 C69 C88 C87 174.8(8)
N7 C69 C88 C119 -172.2(7)
C70 C69 C88 C119 2.0(12)
N10 C87 C88 C69 -3.1(13)
C86 C87 C88 C69 174.2(8)
N10 C87 C88 C119 169.8(7)
C86 C87 C88 C119 -12.9(12)
C74 C73 C89 C94 109.0(7)
C72 C73 C89 C94 -69.6(9)
C74 C73 C89 C90 -71.7(9)
C72 C73 C89 C90 109.7(8)
C94 C89 C90 F11 -178.5(7)
C73 C89 C90 F11 2.2(11)
C94 C89 C90 C91 -0.6(11)
C73 C89 C90 C91 -179.9(7)
F11 C90 C91 F12 -2.4(13)
C89 C90 C91 F12 179.7(8)
F11 C90 C91 C92 179.3(8)
C89 C90 C91 C92 1.4(13)
F12 C91 C92 F13 4.2(14)
C90 C91 C92 F13 -177.5(8)
F12 C91 C92 C93 -179.4(8)
C90 C91 C92 C93 -1.1(14)
F13 C92 C93 F14 -2.7(13)
C91 C92 C93 F14 -179.1(8)
F13 C92 C93 C94 176.4(8)
C91 C92 C93 C94 0.0(13)
F14 C93 C94 F15 1.3(12)
C92 C93 C94 F15 -177.8(7)
F14 C93 C94 C89 179.9(7)
C92 C93 C94 C89 0.9(13)
C90 C89 C94 F15 178.1(7)
C73 C89 C94 F15 -2.6(11)
C90 C89 C94 C93 -0.6(11)
C73 C89 C94 C93 178.8(7)
C77 C78 C95 C100 -87.0(9)
C79 C78 C95 C100 92.5(9)
C77 C78 C95 C96 93.5(9)
C79 C78 C95 C96 -86.9(9)
C100 C95 C96 C97 3.9(12)
C78 C95 C96 C97 -176.7(7)
C95 C96 C97 C98 -5.2(12)
C101 N11 C98 C99 -149.1(7)
C107 N11 C98 C99 28.0(11)
C101 N11 C98 C97 33.5(11)
C107 N11 C98 C97 -149.4(7)
C96 C97 C98 C99 2.6(12)
C96 C97 C98 N11 -179.9(7)
N11 C98 C99 C100 -176.2(7)
C97 C98 C99 C100 1.3(12)
C96 C95 C100 C99 0.0(12)
C78 C95 C100 C99 -179.4(7)
C98 C99 C100 C95 -2.6(12)
C98 N11 C101 C102 43.8(10)
C107 N11 C101 C102 -133.4(7)
C98 N11 C101 C106 -134.4(7)
C107 N11 C101 C106 48.4(9)
C106 C101 C102 C103 -1.1(12)
N11 C101 C102 C103 -179.3(7)
C101 C102 C103 C104 -0.5(13)
C102 C103 C104 C105 1.0(13)
C103 C104 C105 C106 0.1(12)
C104 C105 C106 C101 -1.6(11)
C102 C101 C106 C105 2.1(10)
N11 C101 C106 C105 -179.7(6)
C98 N11 C107 C112 44.2(10)
C101 N11 C107 C112 -138.6(7)
C98 N11 C107 C108 -135.8(7)
C101 N11 C107 C108 41.4(10)
C112 C107 C108 C109 0.8(11)
N11 C107 C108 C109 -179.3(7)
C107 C108 C109 C110 -0.8(12)
C108 C109 C110 C111 0.7(12)
C109 C110 C111 C112 -0.6(11)
C110 C111 C112 C107 0.6(11)
C108 C107 C112 C111 -0.7(10)
N11 C107 C112 C111 179.4(6)
C84 C83 C113 C114 -114.0(10)
C82 C83 C113 C114 67.1(12)
C84 C83 C113 C118 71.4(12)
C82 C83 C113 C118 -107.5(9)
C118 C113 C114 F16 -179.2(8)
C83 C113 C114 F16 6.1(14)
C118 C113 C114 C115 -3.8(15)
C83 C113 C114 C115 -178.4(8)
C113 C114 C115 F17 -175.8(9)
F16 C114 C115 F17 -0.2(14)
C113 C114 C115 C116 3.9(15)
F16 C114 C115 C116 179.5(9)
F17 C115 C116 F18 0.7(14)
C114 C115 C116 F18 -179.0(8)
F17 C115 C116 C117 176.8(9)
C114 C115 C116 C117 -2.9(15)
F18 C116 C117 C118 177.9(9)
C115 C116 C117 C118 1.9(15)
F18 C116 C117 F19 -4.0(14)
C115 C116 C117 F19 -179.9(9)
F19 C117 C118 F20 2.5(13)
C116 C117 C118 F20 -179.3(8)
F19 C117 C118 C113 -180.0(8)
C116 C117 C118 C113 -1.8(14)
C114 C113 C118 F20 -179.8(8)
C83 C113 C118 F20 -5.1(13)
C114 C113 C118 C117 2.7(14)
C83 C113 C118 C117 177.4(8)
C69 C88 C119 C124 117.5(9)
C87 C88 C119 C124 -55.9(10)
C69 C88 C119 C120 -61.6(10)
C87 C88 C119 C120 125.0(9)
C124 C119 C120 C121 0.8(12)
C88 C119 C120 C121 179.9(7)
C119 C120 C121 C122 0.5(12)
C120 C121 C122 C123 -1.5(13)
C120 C121 C122 N12 -178.5(7)
C131 N12 C122 C121 159.4(8)
C125 N12 C122 C121 -52.0(13)
C131 N12 C122 C123 -17.6(12)
C125 N12 C122 C123 131.0(10)
C121 C122 C123 C124 1.2(13)
N12 C122 C123 C124 178.1(8)
C120 C119 C124 C123 -1.1(13)
C88 C119 C124 C123 179.8(8)
C122 C123 C124 C119 0.1(13)
C131 N12 C125 C130 -73.3(13)
C122 N12 C125 C130 137.4(9)
C131 N12 C125 C126 102.7(11)
C122 N12 C125 C126 -46.6(14)
C130 C125 C126 C127 1.8(19)
N12 C125 C126 C127 -174.2(12)
C125 C126 C127 C128 -4(2)
C126 C127 C128 C129 2(2)
C127 C128 C129 C130 3(2)
C126 C125 C130 C129 3.5(16)
N12 C125 C130 C129 179.5(10)
C128 C129 C130 C125 -5.9(16)
C122 N12 C131 C132 126.4(9)
C125 N12 C131 C132 -22.5(13)
C122 N12 C131 C136 -54.5(11)
C125 N12 C131 C136 156.5(9)
C136 C131 C132 C133 0.7(13)
N12 C131 C132 C133 179.7(8)
C131 C132 C133 C134 2.7(14)
C132 C133 C134 C135 -4.5(13)
C133 C134 C135 C136 3.0(13)
C132 C131 C136 C135 -2.2(12)
N12 C131 C136 C135 178.7(7)
C134 C135 C136 C131 0.4(12)
